data_4126437
loop_
_publ_author_name
'Ke, Xian-Sheng'
'Kim, Taeyeon'
'Lynch, Vincent M.'
'Kim, Dongho'
'Sessler, Jonathan L.'

_publ_section_title
;
 Flattened Calixarene-Like Cyclic BODIPY Array: A New Photosynthetic
 Antenna Model.
;
_journal_name_full 'Journal of the American Chemical Society'
_journal_paper_doi 10.1021/jacs.7b08611
_journal_year 2017
_chemical_formula_moiety 'C84 H84 N9 F6 B3, C60, C H2 Cl2'
_chemical_formula_sum 'C145 H86 B3 Cl2 F6 N9'
_chemical_formula_weight 2171.55
_space_group_crystal_system triclinic
_space_group_IT_number 2
_space_group_name_Hall '-P 1'
_space_group_name_H-M_alt 'P -1'
_symmetry_space_group_name_Hall '-P 1'
_symmetry_space_group_name_H-M 'P -1'
_atom_sites_solution_hydrogens mixed
_audit_creation_method SHELXL-2016/6
_cell_angle_alpha 89.927(3)
_cell_angle_beta 79.223(4)
_cell_angle_gamma 64.790(4)
_cell_formula_units_Z 2
_cell_length_a 14.3058(6)
_cell_length_b 14.5681(5)
_cell_length_c 28.6607(12)
_cell_measurement_reflns_used 8045
_cell_measurement_temperature 100(2)
_cell_measurement_theta_max 75.2
_cell_measurement_theta_min 3.34
_cell_volume 5288.2(4)
_computing_cell_refinement 'CrysAlisPro V 1.171.37.31, Agilent Technologies'
_computing_data_collection 'CrysAlisPro V 1.171.37.31, Agilent Technologies'
_computing_data_reduction 'CrysAlisPro V 1.171.37.31, Agilent Technologies'
_computing_molecular_graphics 'XP SHELXTL/PC, Siemens Analytical'
_computing_publication_material 'Shelxl-2016/6, Sheldrick, G. M.'
_computing_structure_refinement 'Shelxl-2016/6, Sheldrick, G. M.'
_computing_structure_solution
;

Sheldrick, G. M. (2015). Acta Cryst. A71, 3-8. SHELXT.  An Integrated Space Group 
and Crystal Structure Determination Program.  

;
_diffrn_ambient_temperature 100(2)
_diffrn_measured_fraction_theta_full 0.999
_diffrn_measured_fraction_theta_max 0.974
_diffrn_measurement_device_type 'Agilent SuperNova with AtlasS2 CCD'
_diffrn_measurement_method \w-scans
_diffrn_radiation_type CuK\a
_diffrn_radiation_wavelength 1.54184
_diffrn_reflns_av_unetI/netI 0.0716
_diffrn_reflns_Laue_measured_fraction_full 0.999
_diffrn_reflns_Laue_measured_fraction_max 0.974
_diffrn_reflns_limit_h_max 17
_diffrn_reflns_limit_h_min -17
_diffrn_reflns_limit_k_max 18
_diffrn_reflns_limit_k_min -18
_diffrn_reflns_limit_l_max 35
_diffrn_reflns_limit_l_min -35
_diffrn_reflns_number 24041
_diffrn_reflns_point_group_measured_fraction_full 0.999
_diffrn_reflns_point_group_measured_fraction_max 0.974
_diffrn_reflns_theta_full 67.684
_diffrn_reflns_theta_max 75.454
_diffrn_reflns_theta_min 3.152
_diffrn_source 'sealed microfocus tube'
_exptl_absorpt_coefficient_mu 1.144
_exptl_absorpt_correction_T_max 1.00
_exptl_absorpt_correction_T_min 0.572
_exptl_absorpt_correction_type multi-scan
_exptl_absorpt_process_details
;
CrysAlisPro 1.171.38.43f (Rigaku Oxford Diffraction, 2015)
Empirical absorption correction using spherical harmonics,
 implemented in SCALE3 ABSPACK scaling algorithm.
;
_exptl_crystal_colour red
_exptl_crystal_density_diffrn 1.364
_exptl_crystal_description plate
_exptl_crystal_F_000 2244
_exptl_crystal_size_max 0.21
_exptl_crystal_size_mid 0.17
_exptl_crystal_size_min 0.046
_refine_diff_density_max 1.139
_refine_diff_density_min -0.569
_refine_diff_density_rms 0.099
_refine_ls_extinction_method none
_refine_ls_goodness_of_fit_ref 1.064
_refine_ls_hydrogen_treatment constr
_refine_ls_matrix_type full
_refine_ls_number_parameters 1540
_refine_ls_number_reflns 24041
_refine_ls_number_restraints 1310
_refine_ls_restrained_S_all 1.064
_refine_ls_R_factor_all 0.1142
_refine_ls_R_factor_gt 0.0901
_refine_ls_shift/su_max 0.000
_refine_ls_shift/su_mean 0.000
_refine_ls_structure_factor_coef Fsqd
_refine_ls_weighting_details 'w=1/[\s^2^(Fo^2^)+(0.1712P)^2^] where P=(Fo^2^+2Fc^2^)/3'
_refine_ls_weighting_scheme calc
_refine_ls_wR_factor_gt 0.2475
_refine_ls_wR_factor_ref 0.2645
_reflns_Friedel_coverage 0.000
_reflns_number_gt 16829
_reflns_number_total 24041
_reflns_threshold_expression 'I > 2\s(I)'
_cod_data_source_file ja7b08611_si_003.cif
_cod_data_source_block shelx
_cod_database_code 4126437
_shelx_shelxl_version_number 2016/6
_shelx_space_group_comment
;
The symmetry employed for this shelxl refinement is uniquely defined
by the following loop, which should always be used as a source of
symmetry information in preference to the above space-group names.
They are only intended as comments.
;
_platon_squeeze_void_probe_radius 1.20

loop_
_space_group_symop_operation_xyz
'x, y, z'
'-x, -y, -z'

loop_
_atom_site_label
_atom_site_type_symbol
_atom_site_fract_x
_atom_site_fract_y
_atom_site_fract_z
_atom_site_U_iso_or_equiv
_atom_site_adp_type
_atom_site_occupancy
_atom_site_site_symmetry_order
_atom_site_calc_flag
_atom_site_refinement_flags_posn
_atom_site_refinement_flags_adp
_atom_site_refinement_flags_occupancy
_atom_site_disorder_assembly
_atom_site_disorder_group
F1 F 0.1597(3) 0.3368(3) 0.33428(12) 0.0336(7) Uani 1 1 d . U . . .
F2 F 0.0889(3) 0.2944(3) 0.40379(14) 0.0427(8) Uani 1 1 d . U . . .
F3 F 0.2709(2) 0.2099(2) 0.17917(10) 0.0238(6) Uani 1 1 d . U . . .
F4 F 0.2845(2) 0.0760(2) 0.13264(11) 0.0236(6) Uani 1 1 d . U . . .
F5 F 0.0082(2) 0.5546(2) 0.21734(11) 0.0243(6) Uani 1 1 d . U . . .
F6 F -0.1524(2) 0.6674(2) 0.20502(11) 0.0263(6) Uani 1 1 d . U . . .
N1 N 0.1456(4) 0.4276(4) 0.40806(16) 0.0302(9) Uani 1 1 d . U . . .
N2 N 0.2744(4) 0.2438(4) 0.38665(16) 0.0272(9) Uani 1 1 d . U . . .
N3 N 0.3833(4) 0.0850(3) 0.28163(16) 0.0263(9) Uani 1 1 d . U . . .
N4 N 0.4407(3) 0.0631(3) 0.15752(15) 0.0182(8) Uani 1 1 d . U . . .
N5 N 0.3647(3) 0.1809(3) 0.09712(15) 0.0199(8) Uani 1 1 d . U . . .
N6 N 0.1579(3) 0.4284(3) 0.09538(14) 0.0201(8) Uani 1 1 d . U . . .
N7 N 0.0011(3) 0.6663(3) 0.15398(15) 0.0208(8) Uani 1 1 d . U . . .
N8 N -0.0487(3) 0.7328(3) 0.23911(15) 0.0221(8) Uani 1 1 d . U . . .
N9 N -0.0031(4) 0.6263(3) 0.34645(15) 0.0246(8) Uani 1 1 d . U . . .
B1 B 0.1626(5) 0.3253(5) 0.3812(2) 0.0279(11) Uani 1 1 d . U . . .
B2 B 0.3344(4) 0.1353(4) 0.14331(19) 0.0196(10) Uani 1 1 d . U . . .
B3 B -0.0469(4) 0.6491(4) 0.2043(2) 0.0222(10) Uani 1 1 d . U . . .
C1 C 0.0700(5) 0.5220(5) 0.4070(2) 0.0334(12) Uani 1 1 d . U . . .
C2 C 0.0759(6) 0.5882(5) 0.4406(2) 0.0417(14) Uani 1 1 d . U . . .
C3 C 0.1562(6) 0.5324(5) 0.4636(2) 0.0427(14) Uani 1 1 d . U . . .
C4 C 0.2026(5) 0.4315(5) 0.4422(2) 0.0361(12) Uani 1 1 d . U . . .
C5 C 0.2915(5) 0.3446(5) 0.4488(2) 0.0363(12) Uani 1 1 d . U . . .
C6 C 0.3289(5) 0.2538(5) 0.4209(2) 0.0360(12) Uani 1 1 d . U . . .
C7 C 0.4213(5) 0.1587(5) 0.4181(2) 0.0377(12) Uani 1 1 d D U . . .
C8 C 0.4221(5) 0.0971(5) 0.3819(2) 0.0406(13) Uani 1 1 d . U . . .
C9 C 0.3321(5) 0.1508(4) 0.3625(2) 0.0310(11) Uani 1 1 d . U . . .
C10 C 0.3081(5) 0.1133(4) 0.32056(19) 0.0260(10) Uani 1 1 d . U . . .
C11 C 0.2135(5) 0.1026(4) 0.3232(2) 0.0302(11) Uani 1 1 d . U . . .
H11 H 0.160707 0.123139 0.351646 0.036 Uiso 1 1 calc R U . . .
C12 C 0.2010(4) 0.0611(4) 0.2830(2) 0.0311(11) Uani 1 1 d . U . . .
H12 H 0.139941 0.049990 0.283856 0.037 Uiso 1 1 calc R U . . .
C13 C 0.2770(4) 0.0356(4) 0.2411(2) 0.0278(10) Uani 1 1 d . U . . .
H13 H 0.267812 0.009613 0.212788 0.033 Uiso 1 1 calc R U . . .
C14 C 0.3672(4) 0.0494(4) 0.24218(18) 0.0225(9) Uani 1 1 d . U . . .
C15 C 0.4537(4) 0.0234(4) 0.19963(18) 0.0210(9) Uani 1 1 d . U . . .
C16 C 0.5615(4) -0.0455(4) 0.19601(18) 0.0223(9) Uani 1 1 d . U . . .
C17 C 0.6150(4) -0.0502(3) 0.14987(19) 0.0226(9) Uani 1 1 d . U . . .
C18 C 0.5400(4) 0.0218(4) 0.12530(18) 0.0207(9) Uani 1 1 d . U . . .
C19 C 0.5491(4) 0.0614(4) 0.08256(18) 0.0222(9) Uani 1 1 d . U . . .
C20 C 0.4653(4) 0.1422(3) 0.06763(17) 0.0191(9) Uani 1 1 d . U . . .
C21 C 0.4633(4) 0.2015(4) 0.02810(17) 0.0195(9) Uani 1 1 d . U . . .
C22 C 0.3602(4) 0.2779(4) 0.03465(17) 0.0205(9) Uani 1 1 d . U . . .
C23 C 0.3012(4) 0.2625(4) 0.07685(17) 0.0186(9) Uani 1 1 d . U . . .
C24 C 0.1873(4) 0.3290(4) 0.09752(17) 0.0211(9) Uani 1 1 d . U . . .
C25 C 0.1170(4) 0.2901(4) 0.11735(18) 0.0219(9) Uani 1 1 d . U . . .
H25 H 0.140455 0.218920 0.119395 0.026 Uiso 1 1 calc R U . . .
C26 C 0.0107(4) 0.3577(4) 0.13434(19) 0.0252(10) Uani 1 1 d . U . . .
H26 H -0.039654 0.332702 0.146468 0.030 Uiso 1 1 calc R U . . .
C27 C -0.0193(4) 0.4598(4) 0.13321(19) 0.0248(10) Uani 1 1 d . U . . .
H27 H -0.090386 0.507201 0.145423 0.030 Uiso 1 1 calc R U . . .
C28 C 0.0556(4) 0.4929(4) 0.11395(17) 0.0224(9) Uani 1 1 d . U . . .
C29 C 0.0348(4) 0.6014(4) 0.11347(18) 0.0208(9) Uani 1 1 d . U . . .
C30 C 0.0563(4) 0.6514(4) 0.07248(19) 0.0235(9) Uani 1 1 d . U . . .
C31 C 0.0406(4) 0.7463(4) 0.08968(19) 0.0244(10) Uani 1 1 d . U . . .
C32 C 0.0053(4) 0.7564(4) 0.14037(19) 0.0221(9) Uani 1 1 d . U . . .
C33 C -0.0173(4) 0.8339(4) 0.17583(19) 0.0229(9) Uani 1 1 d . U . . .
C34 C -0.0412(4) 0.8225(4) 0.22440(19) 0.0228(9) Uani 1 1 d . U . . .
C35 C -0.0548(4) 0.8843(4) 0.26641(19) 0.0262(10) Uani 1 1 d . U . . .
C36 C -0.0667(5) 0.8310(4) 0.3049(2) 0.0312(11) Uani 1 1 d . U . . .
C37 C -0.0634(4) 0.7383(4) 0.28713(19) 0.0280(10) Uani 1 1 d . U . . .
C38 C -0.0700(4) 0.6568(4) 0.31639(19) 0.0270(10) Uani 1 1 d . U . . .
C39 C -0.1414(4) 0.6155(4) 0.3124(2) 0.0308(11) Uani 1 1 d . U . . .
H39 H -0.187275 0.638704 0.290493 0.037 Uiso 1 1 calc R U . . .
C40 C -0.1423(5) 0.5401(5) 0.3415(2) 0.0358(12) Uani 1 1 d . U . . .
H40 H -0.191025 0.512043 0.340581 0.043 Uiso 1 1 calc R U . . .
C41 C -0.0716(5) 0.5050(4) 0.3721(2) 0.0336(12) Uani 1 1 d . U . . .
H41 H -0.069257 0.451117 0.391299 0.040 Uiso 1 1 calc R U . . .
C42 C -0.0042(5) 0.5514(4) 0.3738(2) 0.0280(10) Uani 1 1 d . U . . .
C43 C 0.0046(10) 0.7001(11) 0.4520(6) 0.049(3) Uani 0.73 1 d D U P A 1
H43A H -0.000998 0.733964 0.422040 0.059 Uiso 0.73 1 calc R U P A 1
H43B H 0.035969 0.730588 0.471652 0.059 Uiso 0.73 1 calc R U P A 1
C44 C -0.1052(11) 0.7192(12) 0.4788(6) 0.091(4) Uani 0.73 1 d D U P A 1
H44A H -0.136478 0.688976 0.459513 0.137 Uiso 0.73 1 calc R U P A 1
H44B H -0.149519 0.792719 0.484921 0.137 Uiso 0.73 1 calc R U P A 1
H44C H -0.100304 0.688241 0.509135 0.137 Uiso 0.73 1 calc R U P A 1
C43A C -0.027(3) 0.698(3) 0.4581(18) 0.050(5) Uani 0.27 1 d D U P A 2
H43C H -0.077948 0.712339 0.436806 0.061 Uiso 0.27 1 calc R U P A 2
H43D H -0.063219 0.697581 0.491098 0.061 Uiso 0.27 1 calc R U P A 2
C44A C 0.018(3) 0.775(2) 0.4553(11) 0.069(7) Uani 0.27 1 d D U P A 2
H44D H 0.094797 0.740557 0.444249 0.103 Uiso 0.27 1 calc R U P A 2
H44E H 0.001252 0.810605 0.487016 0.103 Uiso 0.27 1 calc R U P A 2
H44F H -0.012948 0.824933 0.433013 0.103 Uiso 0.27 1 calc R U P A 2
C45 C 0.1856(7) 0.5792(6) 0.5022(3) 0.058(2) Uani 1 1 d . U . . .
H45A H 0.227150 0.525251 0.520945 0.069 Uiso 1 1 calc R U . . .
H45B H 0.120849 0.628028 0.524036 0.069 Uiso 1 1 calc R U . . .
C46 C 0.2522(7) 0.6355(7) 0.4791(4) 0.071(3) Uani 1 1 d . U . . .
H46A H 0.324903 0.585463 0.466238 0.106 Uiso 1 1 calc R U . . .
H46B H 0.252118 0.682932 0.503333 0.106 Uiso 1 1 calc R U . . .
H46C H 0.221277 0.673293 0.453294 0.106 Uiso 1 1 calc R U . . .
C47 C 0.3525(6) 0.3515(5) 0.4848(2) 0.0442(15) Uani 1 1 d . U . . .
C48 C 0.3308(8) 0.3265(7) 0.5317(3) 0.062(2) Uani 1 1 d . U . . .
H48 H 0.275660 0.306619 0.542124 0.075 Uiso 1 1 calc R U . . .
C49 C 0.3946(9) 0.3322(8) 0.5626(3) 0.077(3) Uani 1 1 d . U . . .
H49 H 0.381842 0.315557 0.594455 0.092 Uiso 1 1 calc R U . . .
C50 C 0.4732(8) 0.3604(8) 0.5483(3) 0.073(3) Uani 1 1 d . U . . .
H50 H 0.513908 0.364240 0.570232 0.088 Uiso 1 1 calc R U . . .
C51 C 0.4939(7) 0.3827(7) 0.5038(3) 0.065(2) Uani 1 1 d . U . . .
H51 H 0.551338 0.399534 0.493667 0.078 Uiso 1 1 calc R U . . .
C52 C 0.4317(6) 0.3817(6) 0.4715(3) 0.0530(18) Uani 1 1 d . U . . .
H52 H 0.444440 0.402023 0.440332 0.064 Uiso 1 1 calc R U . . .
C53 C 0.4985(16) 0.1192(13) 0.4523(6) 0.038(3) Uani 0.472 1 d . U P B 1
H53A H 0.569822 0.077881 0.432817 0.045 Uiso 0.472 1 calc R U P B 1
H53B H 0.500627 0.178911 0.467676 0.045 Uiso 0.472 1 calc R U P B 1
C54 C 0.4779(13) 0.0581(10) 0.4901(5) 0.045(3) Uani 0.472 1 d D U P B 1
H54A H 0.531463 0.039746 0.508701 0.068 Uiso 0.472 1 d R U P B 1
H54B H 0.409862 0.096646 0.510301 0.068 Uiso 0.472 1 d R U P B 1
H54C H 0.479763 -0.002454 0.475902 0.068 Uiso 0.472 1 d R U P B 1
C53A C 0.5182(13) 0.1361(12) 0.4392(5) 0.038(3) Uani 0.528 1 d . U P B 2
H53C H 0.552334 0.062585 0.443751 0.046 Uiso 0.528 1 calc R U P B 2
H53D H 0.495734 0.174453 0.470943 0.046 Uiso 0.528 1 calc R U P B 2
C54A C 0.6018(10) 0.1662(12) 0.4061(5) 0.055(3) Uani 0.528 1 d D U P B 2
H54D H 0.565792 0.235921 0.397430 0.083 Uiso 0.528 1 calc R U P B 2
H54E H 0.634506 0.119231 0.377072 0.083 Uiso 0.528 1 calc R U P B 2
H54F H 0.656364 0.161787 0.423317 0.083 Uiso 0.528 1 calc R U P B 2
C55 C 0.5014(6) -0.0131(6) 0.3653(3) 0.0498(17) Uani 1 1 d . U . . .
H55A H 0.529147 -0.017924 0.330601 0.060 Uiso 1 1 calc R U . . .
H55B H 0.561529 -0.031525 0.381494 0.060 Uiso 1 1 calc R U . . .
C56 C 0.4569(9) -0.0870(6) 0.3747(3) 0.074(3) Uani 1 1 d . U . . .
H56A H 0.434318 -0.086727 0.409171 0.111 Uiso 1 1 calc R U . . .
H56B H 0.510569 -0.155150 0.361635 0.111 Uiso 1 1 calc R U . . .
H56C H 0.395981 -0.068314 0.359546 0.111 Uiso 1 1 calc R U . . .
C57 C 0.6101(4) -0.1036(4) 0.2352(2) 0.0264(10) Uani 1 1 d . U . . .
H57A H 0.657159 -0.175209 0.222863 0.032 Uiso 1 1 calc R U . . .
H57B H 0.553713 -0.103611 0.261242 0.032 Uiso 1 1 calc R U . . .
C58 C 0.6732(5) -0.0564(5) 0.2549(2) 0.0339(12) Uani 1 1 d . U . . .
H58A H 0.732053 -0.060873 0.229729 0.051 Uiso 1 1 calc R U . . .
H58B H 0.700737 -0.093244 0.281584 0.051 Uiso 1 1 calc R U . . .
H58C H 0.627234 0.015218 0.265979 0.051 Uiso 1 1 calc R U . . .
C59 C 0.7279(4) -0.1245(4) 0.1303(2) 0.0248(10) Uani 1 1 d . U . . .
H59A H 0.766646 -0.142353 0.156692 0.030 Uiso 1 1 calc R U . . .
H59B H 0.761555 -0.091357 0.107189 0.030 Uiso 1 1 calc R U . . .
C60 C 0.7375(4) -0.2218(4) 0.1057(2) 0.0303(11) Uani 1 1 d . U . . .
H60A H 0.699124 -0.251856 0.127531 0.045 Uiso 1 1 calc R U . . .
H60B H 0.812065 -0.270318 0.096673 0.045 Uiso 1 1 calc R U . . .
H60C H 0.707297 -0.205642 0.077056 0.045 Uiso 1 1 calc R U . . .
C61 C 0.6576(4) 0.0221(3) 0.05098(17) 0.0185(9) Uani 1 1 d . U . . .
C62 C 0.7281(4) 0.0592(4) 0.05978(19) 0.0235(10) Uani 1 1 d . U . . .
H62 H 0.707340 0.109236 0.085627 0.028 Uiso 1 1 calc R U . . .
C63 C 0.8280(4) 0.0242(4) 0.03134(19) 0.0276(10) Uani 1 1 d . U . . .
H63 H 0.875102 0.051080 0.037195 0.033 Uiso 1 1 calc R U . . .
C64 C 0.8591(4) -0.0503(5) -0.0057(2) 0.0327(12) Uani 1 1 d . U . . .
H64 H 0.928426 -0.076212 -0.024772 0.039 Uiso 1 1 calc R U . . .
C65 C 0.7891(4) -0.0870(4) -0.0149(2) 0.0313(11) Uani 1 1 d . U . . .
H65 H 0.809898 -0.136366 -0.041024 0.038 Uiso 1 1 calc R U . . .
C66 C 0.6887(4) -0.0524(4) 0.01362(18) 0.0228(9) Uani 1 1 d . U . . .
H66 H 0.641722 -0.079356 0.007670 0.027 Uiso 1 1 calc R U . . .
C67 C 0.5490(4) 0.1904(4) -0.01345(19) 0.0228(9) Uani 1 1 d . U . . .
H67A H 0.617947 0.157365 -0.003707 0.027 Uiso 1 1 calc R U . . .
H67B H 0.539256 0.259004 -0.022575 0.027 Uiso 1 1 calc R U . . .
C68 C 0.5514(4) 0.1281(4) -0.05672(19) 0.0281(11) Uani 1 1 d . U . . .
H68A H 0.561459 0.059880 -0.048032 0.042 Uiso 1 1 calc R U . . .
H68B H 0.609779 0.122384 -0.082493 0.042 Uiso 1 1 calc R U . . .
H68C H 0.484534 0.161843 -0.067437 0.042 Uiso 1 1 calc R U . . .
C69 C 0.3221(4) 0.3582(4) 0.00088(17) 0.0217(9) Uani 1 1 d . U . . .
H69A H 0.245405 0.380900 0.003335 0.026 Uiso 1 1 calc R U . . .
H69B H 0.358137 0.328167 -0.032157 0.026 Uiso 1 1 calc R U . . .
C70 C 0.3423(4) 0.4517(4) 0.01084(19) 0.0256(10) Uani 1 1 d . U . . .
H70A H 0.299252 0.487300 0.041797 0.038 Uiso 1 1 calc R U . . .
H70B H 0.323398 0.497920 -0.014250 0.038 Uiso 1 1 calc R U . . .
H70C H 0.417189 0.429131 0.011302 0.038 Uiso 1 1 calc R U . . .
C71 C 0.0813(5) 0.6086(4) 0.0222(2) 0.0301(11) Uani 1 1 d . U . . .
H71A H 0.122631 0.533763 0.020193 0.036 Uiso 1 1 calc R U . . .
H71B H 0.124933 0.636969 0.002000 0.036 Uiso 1 1 calc R U . . .
C72 C -0.0213(5) 0.6343(5) 0.0034(2) 0.0378(13) Uani 1 1 d . U . . .
H72A H -0.062638 0.602990 0.022260 0.057 Uiso 1 1 calc R U . . .
H72B H -0.002880 0.607793 -0.030131 0.057 Uiso 1 1 calc R U . . .
H72C H -0.063090 0.708349 0.006109 0.057 Uiso 1 1 calc R U . . .
C73 C 0.0715(4) 0.8149(4) 0.0576(2) 0.0267(10) Uani 1 1 d . U . . .
H73A H 0.033954 0.885816 0.072421 0.032 Uiso 1 1 calc R U . . .
H73B H 0.050170 0.813137 0.026771 0.032 Uiso 1 1 calc R U . . .
C74 C 0.1911(5) 0.7814(5) 0.0486(3) 0.0397(14) Uani 1 1 d . U . . .
H74A H 0.210824 0.791784 0.078473 0.060 Uiso 1 1 calc R U . . .
H74B H 0.210479 0.821848 0.024760 0.060 Uiso 1 1 calc R U . . .
H74C H 0.228355 0.709095 0.037010 0.060 Uiso 1 1 calc R U . . .
C75 C -0.0118(4) 0.9293(4) 0.15992(19) 0.0262(10) Uani 1 1 d . U . . .
C76 C 0.0822(4) 0.9392(4) 0.1520(2) 0.0309(11) Uani 1 1 d . U . . .
H76 H 0.144061 0.885909 0.158805 0.037 Uiso 1 1 calc R U . . .
C77 C 0.0862(5) 1.0259(4) 0.1344(2) 0.0347(12) Uani 1 1 d . U . . .
H77 H 0.150733 1.032110 0.128922 0.042 Uiso 1 1 calc R U . . .
C78 C -0.0041(5) 1.1041(4) 0.1248(2) 0.0336(12) Uani 1 1 d . U . . .
H78 H -0.001161 1.163622 0.112544 0.040 Uiso 1 1 calc R U . . .
C79 C -0.0973(5) 1.0959(4) 0.1327(2) 0.0293(11) Uani 1 1 d . U . . .
H79 H -0.158482 1.149621 0.125625 0.035 Uiso 1 1 calc R U . . .
C80 C -0.1037(4) 1.0101(4) 0.15114(19) 0.0265(10) Uani 1 1 d . U . . .
H80 H -0.169293 1.005919 0.157721 0.032 Uiso 1 1 calc R U . . .
C81 C -0.0536(5) 0.9861(4) 0.2697(2) 0.0334(12) Uani 1 1 d . U . . .
H81A H -0.012977 0.994539 0.239442 0.040 Uiso 1 1 calc R U . . .
H81B H -0.017353 0.989010 0.295532 0.040 Uiso 1 1 calc R U . . .
C82 C -0.1634(6) 1.0726(5) 0.2796(2) 0.0418(15) Uani 1 1 d . U . . .
H82A H -0.199231 1.070811 0.253900 0.063 Uiso 1 1 calc R U . . .
H82B H -0.158636 1.137584 0.281438 0.063 Uiso 1 1 calc R U . . .
H82C H -0.203495 1.065465 0.309989 0.063 Uiso 1 1 calc R U . . .
C83 C -0.0867(6) 0.8656(5) 0.3562(2) 0.0443(15) Uani 1 1 d . U . . .
H83A H -0.034385 0.812433 0.371504 0.053 Uiso 1 1 calc R U . . .
H83B H -0.075857 0.928049 0.358551 0.053 Uiso 1 1 calc R U . . .
C84 C -0.1946(8) 0.8872(7) 0.3828(3) 0.066(2) Uani 1 1 d . U . . .
H84A H -0.246971 0.936338 0.366624 0.099 Uiso 1 1 calc R U . . .
H84B H -0.204818 0.915563 0.415317 0.099 Uiso 1 1 calc R U . . .
H84C H -0.203125 0.823900 0.383916 0.099 Uiso 1 1 calc R U . . .
C85 C 0.2346(5) 0.4863(5) 0.2789(3) 0.0411(13) Uani 1 1 d . U . . .
C86 C 0.1927(4) 0.5745(5) 0.2556(2) 0.0397(13) Uani 1 1 d . U . . .
C87 C 0.2123(6) 0.5736(8) 0.2052(3) 0.0633(19) Uani 1 1 d . U . . .
C88 C 0.2660(7) 0.4921(8) 0.1775(3) 0.0626(18) Uani 1 1 d . U . . .
C89 C 0.3038(6) 0.4009(6) 0.1976(3) 0.0451(14) Uani 1 1 d . U . . .
C90 C 0.2954(5) 0.3905(5) 0.2467(3) 0.0451(14) Uani 1 1 d . U . . .
C91 C 0.2793(5) 0.4851(6) 0.3189(3) 0.0485(15) Uani 1 1 d . U . . .
C92 C 0.2810(6) 0.5682(7) 0.3367(3) 0.0552(17) Uani 1 1 d . U . . .
C93 C 0.2390(5) 0.6616(5) 0.3152(3) 0.0456(15) Uani 1 1 d . U . . .
C94 C 0.1942(5) 0.6639(5) 0.2741(3) 0.0429(14) Uani 1 1 d . U . . .
C95 C 0.2166(5) 0.7232(4) 0.2370(2) 0.0377(13) Uani 1 1 d . U . . .
C96 C 0.2307(6) 0.6737(6) 0.1913(3) 0.0504(16) Uani 1 1 d . U . . .
C97 C 0.3025(7) 0.6712(7) 0.1529(3) 0.068(2) Uani 1 1 d . U . . .
C98 C 0.3622(8) 0.5731(8) 0.1223(3) 0.070(2) Uani 1 1 d . U . . .
C99 C 0.3416(6) 0.4966(7) 0.1337(3) 0.0549(17) Uani 1 1 d . U . . .
C100 C 0.4291(7) 0.3934(7) 0.1290(3) 0.0574(17) Uani 1 1 d . U . . .
C101 C 0.4075(7) 0.3363(6) 0.1674(3) 0.0555(16) Uani 1 1 d . U . . .
C102 C 0.4920(7) 0.2706(5) 0.1866(3) 0.0568(17) Uani 1 1 d . U . . .
C103 C 0.4765(6) 0.2652(5) 0.2384(4) 0.0596(18) Uani 1 1 d . U . . .
C104 C 0.3822(6) 0.3238(6) 0.2667(3) 0.0526(16) Uani 1 1 d . U . . .
C105 C 0.3771(8) 0.3757(7) 0.3118(3) 0.066(2) Uani 1 1 d . U . . .
C106 C 0.4600(9) 0.3709(7) 0.3277(3) 0.070(2) Uani 1 1 d . U . . .
C107 C 0.4638(9) 0.4603(7) 0.3470(3) 0.064(2) Uani 1 1 d . U . . .
C108 C 0.3822(6) 0.5584(6) 0.3518(2) 0.0504(16) Uani 1 1 d . U . . .
C109 C 0.3982(6) 0.6444(6) 0.3404(2) 0.0452(15) Uani 1 1 d . U . . .
C110 C 0.3082(6) 0.7097(6) 0.3187(3) 0.0556(18) Uani 1 1 d . U . . .
C111 C 0.3271(7) 0.7646(5) 0.2829(3) 0.0533(17) Uani 1 1 d . U . . .
C112 C 0.2783(5) 0.7718(4) 0.2422(3) 0.0397(13) Uani 1 1 d . U . . .
C113 C 0.3551(5) 0.7698(5) 0.2002(3) 0.0465(15) Uani 1 1 d . U . . .
C114 C 0.3651(7) 0.7187(6) 0.1568(3) 0.0587(19) Uani 1 1 d . U . . .
C115 C 0.4716(9) 0.6517(6) 0.1266(3) 0.0640(19) Uani 1 1 d . U . . .
C116 C 0.4687(8) 0.5633(6) 0.1059(2) 0.0564(18) Uani 1 1 d . U . . .
C117 C 0.5486(6) 0.4698(6) 0.1014(2) 0.0448(14) Uani 1 1 d . U . . .
C118 C 0.5337(6) 0.3800(6) 0.1128(2) 0.0472(15) Uani 1 1 d . U . . .
C119 C 0.6228(7) 0.3144(5) 0.1357(3) 0.0536(17) Uani 1 1 d . U . . .
C120 C 0.6038(7) 0.2607(5) 0.1715(3) 0.0533(17) Uani 1 1 d . U . . .
C121 C 0.6518(5) 0.2531(4) 0.2117(2) 0.0377(13) Uani 1 1 d . U . . .
C122 C 0.5743(6) 0.2546(4) 0.2543(3) 0.0498(16) Uani 1 1 d . U . . .
C123 C 0.5683(8) 0.3059(6) 0.2963(3) 0.066(2) Uani 1 1 d . U . . .
C124 C 0.6303(8) 0.3548(7) 0.2995(3) 0.068(2) Uani 1 1 d . U . . .
C125 C 0.5685(8) 0.4516(7) 0.3306(3) 0.070(2) Uani 1 1 d . U . . .
C126 C 0.5885(6) 0.5318(8) 0.3200(3) 0.0606(18) Uani 1 1 d . U . . .
C127 C 0.5003(7) 0.6339(7) 0.3238(3) 0.0569(17) Uani 1 1 d . U . . .
C128 C 0.5202(7) 0.6906(7) 0.2861(3) 0.0610(18) Uani 1 1 d . U . . .
C129 C 0.4384(7) 0.7544(5) 0.2663(3) 0.0584(18) Uani 1 1 d . U . . .
C130 C 0.4526(6) 0.7593(5) 0.2144(3) 0.0540(17) Uani 1 1 d . U . . .
C131 C 0.5495(6) 0.6993(6) 0.1857(3) 0.0528(16) Uani 1 1 d . U . . .
C132 C 0.5546(7) 0.6447(7) 0.1403(3) 0.0637(19) Uani 1 1 d . U . . .
C133 C 0.6499(5) 0.5411(6) 0.1334(3) 0.0463(14) Uani 1 1 d . U . . .
C134 C 0.6478(6) 0.4556(6) 0.1163(3) 0.0480(15) Uani 1 1 d . U . . .
C135 C 0.6926(5) 0.3637(5) 0.1388(2) 0.0428(14) Uani 1 1 d . U . . .
C136 C 0.7368(4) 0.3595(5) 0.1795(3) 0.0385(13) Uani 1 1 d . U . . .
C137 C 0.7156(4) 0.3010(4) 0.2172(2) 0.0351(12) Uani 1 1 d . U . . .
C138 C 0.7012(6) 0.3513(6) 0.2624(3) 0.0526(17) Uani 1 1 d . U . . .
C139 C 0.7217(6) 0.4497(8) 0.2478(3) 0.0606(19) Uani 1 1 d . U . . .
C140 C 0.6679(7) 0.5306(8) 0.2745(3) 0.068(2) Uani 1 1 d . U . . .
C141 C 0.6248(6) 0.6270(6) 0.2549(3) 0.0548(16) Uani 1 1 d . U . . .
C142 C 0.6352(5) 0.6339(5) 0.2047(3) 0.0464(14) Uani 1 1 d . U . . .
C143 C 0.6949(5) 0.5404(5) 0.1739(2) 0.0399(13) Uani 1 1 d . U . . .
C144 C 0.7379(4) 0.4500(5) 0.1975(2) 0.0387(13) Uani 1 1 d . U . . .
Cl1 Cl -0.0696(2) 0.27854(18) 0.32686(10) 0.0779(7) Uani 1 1 d . U . . .
Cl2 Cl 0.00404(16) 0.20922(14) 0.22555(8) 0.0562(5) Uani 1 1 d . U . . .
C1A C -0.0017(9) 0.2941(6) 0.2713(4) 0.074(3) Uani 1 1 d . U . . .
H1A1 H -0.038185 0.365061 0.263222 0.089 Uiso 1 1 calc R U . . .
H1A2 H 0.070926 0.281346 0.273713 0.089 Uiso 1 1 calc R U . . .

loop_
_atom_site_aniso_label
_atom_site_aniso_U_11
_atom_site_aniso_U_22
_atom_site_aniso_U_33
_atom_site_aniso_U_23
_atom_site_aniso_U_13
_atom_site_aniso_U_12
F1 0.0331(17) 0.0388(18) 0.0363(17) 0.0039(13) -0.0189(14) -0.0178(15)
F2 0.0308(19) 0.045(2) 0.055(2) 0.0047(16) -0.0048(16) -0.0204(17)
F3 0.0200(14) 0.0230(14) 0.0279(14) 0.0020(11) -0.0063(11) -0.0084(12)
F4 0.0175(13) 0.0203(13) 0.0400(16) 0.0028(11) -0.0127(12) -0.0120(11)
F5 0.0209(14) 0.0218(14) 0.0359(15) 0.0054(11) -0.0125(12) -0.0118(12)
F6 0.0129(13) 0.0342(16) 0.0385(16) -0.0003(12) -0.0085(12) -0.0152(12)
N1 0.032(2) 0.039(2) 0.028(2) 0.0075(17) -0.0118(18) -0.021(2)
N2 0.026(2) 0.033(2) 0.028(2) 0.0068(17) -0.0083(17) -0.0169(19)
N3 0.025(2) 0.023(2) 0.032(2) 0.0084(16) -0.0118(17) -0.0101(17)
N4 0.0127(18) 0.0146(16) 0.033(2) 0.0034(14) -0.0089(15) -0.0094(15)
N5 0.0130(18) 0.0183(17) 0.031(2) 0.0023(15) -0.0092(15) -0.0075(15)
N6 0.0110(18) 0.0248(19) 0.0267(19) 0.0016(15) -0.0062(15) -0.0090(16)
N7 0.0102(17) 0.0186(18) 0.034(2) 0.0012(15) -0.0096(15) -0.0044(15)
N8 0.0177(18) 0.0226(19) 0.029(2) 0.0033(15) -0.0112(16) -0.0089(16)
N9 0.022(2) 0.0216(19) 0.031(2) 0.0023(16) -0.0075(17) -0.0091(17)
B1 0.025(3) 0.025(3) 0.038(3) 0.005(2) -0.010(2) -0.013(2)
B2 0.016(2) 0.016(2) 0.030(2) 0.0010(18) -0.011(2) -0.0080(19)
B3 0.017(2) 0.024(2) 0.034(3) 0.004(2) -0.013(2) -0.013(2)
C1 0.039(3) 0.036(3) 0.030(2) 0.006(2) -0.014(2) -0.018(2)
C2 0.052(3) 0.036(3) 0.034(3) 0.000(2) -0.017(3) -0.014(3)
C3 0.056(4) 0.038(3) 0.039(3) 0.002(2) -0.025(3) -0.019(3)
C4 0.043(3) 0.040(3) 0.029(2) 0.005(2) -0.018(2) -0.017(2)
C5 0.040(3) 0.042(3) 0.029(2) 0.004(2) -0.017(2) -0.016(2)
C6 0.036(3) 0.050(3) 0.027(2) 0.005(2) -0.014(2) -0.020(2)
C7 0.038(3) 0.047(3) 0.031(3) 0.007(2) -0.017(2) -0.016(2)
C8 0.036(3) 0.048(3) 0.038(3) 0.005(2) -0.016(2) -0.014(3)
C9 0.033(3) 0.032(2) 0.031(2) 0.004(2) -0.013(2) -0.014(2)
C10 0.032(3) 0.022(2) 0.032(2) 0.0091(18) -0.016(2) -0.015(2)
C11 0.027(3) 0.036(3) 0.030(2) 0.006(2) -0.007(2) -0.016(2)
C12 0.023(2) 0.032(3) 0.043(3) 0.006(2) -0.009(2) -0.015(2)
C13 0.021(2) 0.024(2) 0.043(3) 0.007(2) -0.012(2) -0.011(2)
C14 0.018(2) 0.019(2) 0.030(2) 0.0083(17) -0.0127(18) -0.0059(18)
C15 0.014(2) 0.024(2) 0.030(2) 0.0055(17) -0.0123(18) -0.0096(18)
C16 0.017(2) 0.018(2) 0.038(2) 0.0059(18) -0.0151(19) -0.0081(18)
C17 0.017(2) 0.0134(18) 0.038(2) 0.0036(17) -0.0117(19) -0.0047(17)
C18 0.012(2) 0.019(2) 0.034(2) -0.0003(17) -0.0113(18) -0.0074(17)
C19 0.0104(19) 0.028(2) 0.034(2) -0.0002(18) -0.0093(18) -0.0115(18)
C20 0.013(2) 0.0174(19) 0.027(2) -0.0010(16) -0.0094(17) -0.0044(17)
C21 0.014(2) 0.021(2) 0.027(2) 0.0030(17) -0.0086(17) -0.0085(18)
C22 0.018(2) 0.022(2) 0.027(2) 0.0023(17) -0.0083(18) -0.0119(18)
C23 0.012(2) 0.021(2) 0.029(2) 0.0016(17) -0.0103(17) -0.0111(17)
C24 0.015(2) 0.029(2) 0.021(2) 0.0017(17) -0.0095(17) -0.0091(18)
C25 0.011(2) 0.023(2) 0.033(2) 0.0016(18) -0.0073(18) -0.0071(18)
C26 0.015(2) 0.028(2) 0.034(2) -0.0014(19) -0.0048(19) -0.010(2)
C27 0.010(2) 0.032(2) 0.031(2) -0.0023(19) -0.0044(18) -0.0081(19)
C28 0.016(2) 0.028(2) 0.022(2) 0.0027(17) -0.0090(17) -0.0073(18)
C29 0.0120(19) 0.024(2) 0.034(2) 0.0032(18) -0.0127(17) -0.0107(17)
C30 0.019(2) 0.023(2) 0.034(2) 0.0026(18) -0.0089(18) -0.0119(18)
C31 0.014(2) 0.025(2) 0.035(2) 0.0102(19) -0.0133(19) -0.0069(18)
C32 0.0116(19) 0.019(2) 0.039(2) 0.0052(18) -0.0134(18) -0.0063(17)
C33 0.013(2) 0.022(2) 0.039(2) 0.0065(18) -0.0146(18) -0.0084(17)
C34 0.019(2) 0.019(2) 0.037(2) 0.0061(18) -0.0127(19) -0.0111(18)
C35 0.025(2) 0.024(2) 0.035(2) 0.0046(19) -0.020(2) -0.0100(19)
C36 0.026(2) 0.035(3) 0.038(3) 0.005(2) -0.020(2) -0.013(2)
C37 0.023(2) 0.032(2) 0.033(2) 0.003(2) -0.015(2) -0.012(2)
C38 0.018(2) 0.030(2) 0.029(2) 0.0021(19) -0.0037(18) -0.008(2)
C39 0.024(2) 0.031(3) 0.040(3) 0.002(2) -0.009(2) -0.013(2)
C40 0.028(3) 0.040(3) 0.043(3) 0.007(2) -0.006(2) -0.018(2)
C41 0.028(3) 0.032(3) 0.040(3) 0.009(2) -0.004(2) -0.013(2)
C42 0.028(3) 0.021(2) 0.034(2) 0.0048(19) -0.009(2) -0.009(2)
C43 0.058(6) 0.042(4) 0.041(5) -0.004(4) -0.016(5) -0.012(5)
C44 0.053(7) 0.084(8) 0.098(9) -0.026(7) 0.014(7) -0.005(7)
C43A 0.056(8) 0.044(6) 0.044(7) -0.005(6) -0.019(7) -0.011(7)
C44A 0.078(13) 0.047(11) 0.056(11) 0.000(10) -0.030(11) 0.003(11)
C45 0.071(5) 0.050(4) 0.051(4) -0.007(3) -0.033(3) -0.016(4)
C46 0.058(5) 0.056(5) 0.102(7) -0.009(4) -0.045(5) -0.017(4)
C47 0.051(3) 0.049(3) 0.030(3) 0.003(2) -0.025(3) -0.013(3)
C48 0.065(4) 0.068(4) 0.033(3) 0.007(3) -0.017(3) -0.006(4)
C49 0.082(5) 0.082(5) 0.032(3) -0.005(3) -0.029(4) 0.003(4)
C50 0.065(5) 0.084(5) 0.053(4) -0.014(4) -0.041(4) -0.003(4)
C51 0.060(4) 0.067(4) 0.064(4) -0.011(3) -0.042(4) -0.013(4)
C52 0.052(4) 0.058(4) 0.050(3) -0.003(3) -0.032(3) -0.016(3)
C53 0.047(6) 0.029(5) 0.041(6) 0.008(5) -0.021(5) -0.015(4)
C54 0.056(6) 0.037(5) 0.048(6) 0.014(5) -0.027(5) -0.018(5)
C53A 0.042(5) 0.040(5) 0.039(6) 0.010(4) -0.027(4) -0.015(4)
C54A 0.051(8) 0.063(8) 0.054(7) 0.011(6) -0.021(6) -0.022(7)
C55 0.047(4) 0.047(4) 0.047(3) -0.002(3) -0.025(3) -0.005(3)
C56 0.101(7) 0.035(4) 0.073(5) 0.005(3) -0.044(5) -0.008(4)
C57 0.020(2) 0.022(2) 0.041(3) 0.009(2) -0.016(2) -0.0085(19)
C58 0.023(3) 0.035(3) 0.051(3) 0.009(2) -0.018(2) -0.015(2)
C59 0.014(2) 0.021(2) 0.042(3) 0.010(2) -0.014(2) -0.0062(19)
C60 0.025(3) 0.017(2) 0.045(3) 0.004(2) -0.009(2) -0.004(2)
C61 0.0106(19) 0.0153(19) 0.032(2) 0.0045(16) -0.0096(17) -0.0052(16)
C62 0.017(2) 0.021(2) 0.036(2) 0.0014(18) -0.0114(19) -0.0094(18)
C63 0.016(2) 0.035(3) 0.038(3) 0.007(2) -0.010(2) -0.014(2)
C64 0.017(2) 0.039(3) 0.039(3) 0.006(2) -0.008(2) -0.008(2)
C65 0.022(3) 0.030(3) 0.037(3) -0.001(2) -0.007(2) -0.006(2)
C66 0.017(2) 0.024(2) 0.030(2) -0.0038(18) -0.0079(18) -0.0096(18)
C67 0.012(2) 0.022(2) 0.033(2) 0.0002(18) -0.0057(18) -0.0066(18)
C68 0.021(3) 0.032(3) 0.030(3) 0.001(2) -0.003(2) -0.012(2)
C69 0.015(2) 0.026(2) 0.026(2) 0.0039(18) -0.0093(18) -0.0081(19)
C70 0.023(2) 0.027(2) 0.031(3) 0.006(2) -0.006(2) -0.015(2)
C71 0.025(3) 0.031(3) 0.033(3) 0.003(2) -0.008(2) -0.011(2)
C72 0.038(3) 0.035(3) 0.038(3) -0.002(2) -0.019(3) -0.010(3)
C73 0.024(3) 0.021(2) 0.040(3) 0.008(2) -0.007(2) -0.014(2)
C74 0.030(3) 0.032(3) 0.057(4) 0.007(3) -0.005(3) -0.016(3)
C75 0.018(2) 0.026(2) 0.037(2) 0.0030(19) -0.0092(19) -0.0099(19)
C76 0.023(3) 0.018(2) 0.054(3) 0.007(2) -0.017(2) -0.009(2)
C77 0.034(3) 0.031(3) 0.049(3) 0.005(2) -0.012(2) -0.022(2)
C78 0.041(3) 0.017(2) 0.050(3) 0.006(2) -0.014(2) -0.018(2)
C79 0.025(3) 0.021(2) 0.037(3) -0.0048(19) -0.009(2) -0.004(2)
C80 0.020(2) 0.025(2) 0.033(2) -0.0009(19) -0.010(2) -0.007(2)
C81 0.035(3) 0.029(3) 0.046(3) 0.005(2) -0.024(2) -0.017(2)
C82 0.050(4) 0.027(3) 0.051(4) 0.001(2) -0.023(3) -0.014(3)
C83 0.056(4) 0.039(3) 0.041(3) 0.001(2) -0.028(3) -0.016(3)
C84 0.092(7) 0.061(5) 0.039(4) -0.016(3) 0.006(4) -0.035(5)
C85 0.024(3) 0.048(3) 0.059(3) 0.004(3) -0.002(2) -0.026(2)
C86 0.013(2) 0.055(3) 0.053(3) 0.007(3) -0.012(2) -0.015(2)
C87 0.026(3) 0.096(5) 0.073(4) 0.001(4) -0.025(3) -0.026(3)
C88 0.049(4) 0.079(4) 0.082(4) 0.007(4) -0.032(3) -0.041(3)
C89 0.040(3) 0.053(3) 0.069(4) 0.000(3) -0.020(3) -0.041(3)
C90 0.024(3) 0.051(3) 0.076(4) 0.012(3) -0.012(3) -0.030(2)
C91 0.031(3) 0.065(4) 0.061(4) 0.018(3) -0.005(3) -0.033(3)
C92 0.038(3) 0.069(4) 0.049(3) -0.003(3) 0.006(3) -0.020(3)
C93 0.024(3) 0.048(3) 0.053(3) -0.014(3) 0.006(2) -0.010(2)
C94 0.016(2) 0.042(3) 0.055(3) 0.005(3) 0.002(2) -0.002(2)
C95 0.020(2) 0.026(2) 0.059(3) 0.003(2) -0.007(2) -0.002(2)
C96 0.032(3) 0.053(3) 0.060(4) 0.003(3) -0.027(3) -0.006(3)
C97 0.057(4) 0.068(4) 0.055(4) 0.012(3) -0.031(3) 0.004(4)
C98 0.074(4) 0.083(4) 0.036(3) -0.001(3) -0.039(3) -0.008(4)
C99 0.048(3) 0.090(4) 0.046(3) 0.000(3) -0.030(3) -0.039(3)
C100 0.071(4) 0.078(4) 0.049(3) -0.016(3) -0.014(3) -0.055(3)
C101 0.065(4) 0.062(4) 0.060(4) -0.012(3) -0.005(3) -0.051(3)
C102 0.051(4) 0.026(3) 0.100(5) -0.011(3) -0.020(3) -0.022(3)
C103 0.043(3) 0.022(3) 0.116(5) 0.008(3) -0.003(4) -0.021(2)
C104 0.044(3) 0.041(3) 0.082(4) 0.021(3) -0.008(3) -0.029(3)
C105 0.063(4) 0.070(4) 0.074(4) 0.039(3) -0.010(3) -0.038(3)
C106 0.092(5) 0.054(4) 0.056(4) 0.020(3) -0.017(4) -0.023(4)
C107 0.088(5) 0.065(4) 0.034(3) 0.009(3) -0.017(3) -0.027(4)
C108 0.054(4) 0.067(4) 0.030(3) -0.008(3) -0.002(3) -0.029(3)
C109 0.047(3) 0.051(3) 0.036(3) -0.011(2) -0.011(3) -0.018(3)
C110 0.046(4) 0.046(3) 0.059(4) -0.017(3) -0.004(3) -0.008(3)
C111 0.048(4) 0.028(3) 0.077(4) -0.011(3) -0.010(3) -0.011(3)
C112 0.030(3) 0.020(2) 0.064(3) -0.002(2) -0.016(3) -0.004(2)
C113 0.035(3) 0.023(2) 0.088(4) 0.020(3) -0.024(3) -0.014(2)
C114 0.059(4) 0.040(3) 0.058(4) 0.023(3) -0.015(3) -0.003(3)
C115 0.087(5) 0.051(3) 0.056(4) 0.019(3) -0.016(4) -0.031(3)
C116 0.084(4) 0.057(3) 0.030(3) 0.016(3) -0.028(3) -0.025(3)
C117 0.056(4) 0.057(3) 0.026(3) 0.003(2) -0.010(2) -0.027(3)
C118 0.055(4) 0.052(3) 0.033(3) -0.010(2) -0.005(3) -0.023(3)
C119 0.054(4) 0.040(3) 0.051(3) -0.012(3) 0.008(3) -0.014(3)
C120 0.054(4) 0.027(3) 0.065(4) -0.006(3) -0.009(3) -0.006(3)
C121 0.033(3) 0.012(2) 0.062(3) 0.003(2) -0.014(3) -0.002(2)
C122 0.041(3) 0.017(2) 0.085(4) 0.016(3) -0.012(3) -0.007(2)
C123 0.076(5) 0.042(3) 0.056(4) 0.020(3) -0.012(4) -0.004(3)
C124 0.065(4) 0.063(4) 0.052(4) 0.017(3) -0.033(3) 0.003(4)
C125 0.070(4) 0.076(4) 0.043(3) 0.004(3) -0.039(3) 0.000(4)
C126 0.043(3) 0.111(5) 0.044(3) -0.003(3) -0.027(3) -0.041(3)
C127 0.074(4) 0.075(4) 0.042(3) -0.009(3) -0.019(3) -0.048(3)
C128 0.070(4) 0.063(4) 0.068(4) -0.017(3) -0.014(3) -0.046(3)
C129 0.054(4) 0.031(3) 0.101(5) -0.016(3) -0.024(3) -0.025(3)
C130 0.044(3) 0.022(2) 0.106(5) 0.012(3) -0.011(3) -0.024(2)
C131 0.039(3) 0.043(3) 0.088(4) 0.019(3) -0.011(3) -0.029(3)
C132 0.055(4) 0.066(4) 0.078(4) 0.035(3) -0.007(3) -0.036(3)
C133 0.031(3) 0.057(3) 0.054(3) 0.013(3) -0.004(3) -0.024(3)
C134 0.042(3) 0.055(3) 0.047(3) 0.009(3) -0.002(3) -0.024(3)
C135 0.031(3) 0.033(3) 0.051(3) -0.006(2) 0.009(3) -0.009(2)
C136 0.013(2) 0.033(3) 0.062(3) 0.010(2) 0.000(2) -0.006(2)
C137 0.021(2) 0.026(2) 0.056(3) 0.014(2) -0.015(2) -0.005(2)
C138 0.034(3) 0.051(3) 0.064(4) 0.005(3) -0.030(3) -0.002(3)
C139 0.025(3) 0.092(5) 0.067(4) 0.001(4) -0.024(3) -0.022(3)
C140 0.048(4) 0.093(5) 0.081(4) 0.002(4) -0.038(3) -0.038(3)
C141 0.041(3) 0.067(4) 0.081(4) -0.007(3) -0.015(3) -0.045(3)
C142 0.030(3) 0.048(3) 0.078(4) 0.006(3) -0.008(3) -0.033(3)
C143 0.019(2) 0.051(3) 0.058(3) 0.003(3) -0.001(2) -0.026(2)
C144 0.012(2) 0.052(3) 0.056(3) 0.012(3) -0.011(2) -0.016(2)
Cl1 0.0816(16) 0.0633(12) 0.0952(17) -0.0005(11) -0.0496(14) -0.0247(12)
Cl2 0.0581(11) 0.0513(9) 0.0822(12) 0.0223(9) -0.0416(10) -0.0343(9)
C1A 0.086(6) 0.036(4) 0.116(7) 0.021(4) -0.059(5) -0.025(4)

loop_
_atom_type_symbol
_atom_type_description
_atom_type_scat_dispersion_real
_atom_type_scat_dispersion_imag
_atom_type_scat_source
C C 0.0181 0.0091 'International Tables Vol C Tables 4.2.6.8 and 6.1.1.4'
H H 0.0000 0.0000 'International Tables Vol C Tables 4.2.6.8 and 6.1.1.4'
N N 0.0311 0.0180 'International Tables Vol C Tables 4.2.6.8 and 6.1.1.4'
Cl Cl 0.3639 0.7018 'International Tables Vol C Tables 4.2.6.8 and 6.1.1.4'
F F 0.0727 0.0534 'International Tables Vol C Tables 4.2.6.8 and 6.1.1.4'
B B 0.0090 0.0039 'International Tables Vol C Tables 4.2.6.8 and 6.1.1.4'

loop_
_geom_angle_atom_site_label_1
_geom_angle_atom_site_label_2
_geom_angle_atom_site_label_3
_geom_angle
_geom_angle_site_symmetry_1
_geom_angle_site_symmetry_3
C1 N1 C4 108.0(5) . .
C1 N1 B1 128.0(5) . .
C4 N1 B1 123.6(5) . .
C9 N2 C6 107.9(5) . .
C9 N2 B1 127.6(5) . .
C6 N2 B1 124.4(5) . .
C10 N3 C14 118.7(5) . .
C15 N4 C18 108.7(4) . .
C15 N4 B2 127.3(4) . .
C18 N4 B2 123.8(4) . .
C23 N5 C20 106.9(4) . .
C23 N5 B2 128.1(4) . .
C20 N5 B2 125.0(4) . .
C24 N6 C28 118.0(4) . .
C29 N7 C32 107.2(4) . .
C29 N7 B3 126.6(4) . .
C32 N7 B3 125.7(4) . .
C37 N8 C34 107.2(4) . .
C37 N8 B3 128.8(4) . .
C34 N8 B3 123.9(4) . .
C38 N9 C42 117.7(5) . .
F1 B1 F2 112.4(5) . .
F1 B1 N2 110.3(5) . .
F2 B1 N2 107.9(5) . .
F1 B1 N1 110.9(4) . .
F2 B1 N1 109.3(5) . .
N2 B1 N1 105.8(4) . .
F3 B2 F4 111.1(4) . .
F3 B2 N5 111.6(4) . .
F4 B2 N5 108.5(4) . .
F3 B2 N4 111.1(4) . .
F4 B2 N4 108.1(4) . .
N5 B2 N4 106.3(4) . .
F5 B3 F6 110.7(4) . .
F5 B3 N7 113.1(4) . .
F6 B3 N7 107.9(4) . .
F5 B3 N8 110.9(4) . .
F6 B3 N8 108.0(4) . .
N7 B3 N8 105.9(4) . .
N1 C1 C2 109.1(5) . .
N1 C1 C42 124.9(5) . .
C2 C1 C42 125.9(6) . .
C3 C2 C1 108.3(6) . .
C3 C2 C43 124.8(8) . .
C1 C2 C43 126.8(9) . .
C3 C2 C43A 129.5(18) . .
C1 C2 C43A 118.4(16) . .
C2 C3 C4 106.4(5) . .
C2 C3 C45 123.0(6) . .
C4 C3 C45 130.5(6) . .
N1 C4 C5 120.7(5) . .
N1 C4 C3 108.0(5) . .
C5 C4 C3 131.2(6) . .
C6 C5 C4 121.8(5) . .
C6 C5 C47 118.5(6) . .
C4 C5 C47 119.6(6) . .
C5 C6 N2 120.6(5) . .
C5 C6 C7 132.1(5) . .
N2 C6 C7 107.3(5) . .
C8 C7 C6 106.9(5) . .
C8 C7 C53A 122.4(8) . .
C6 C7 C53A 128.5(8) . .
C8 C7 C53 122.3(9) . .
C6 C7 C53 130.1(8) . .
C7 C8 C9 108.4(6) . .
C7 C8 C55 128.0(6) . .
C9 C8 C55 123.6(6) . .
N2 C9 C8 109.5(5) . .
N2 C9 C10 125.4(5) . .
C8 C9 C10 125.1(5) . .
N3 C10 C11 122.8(5) . .
N3 C10 C9 115.4(5) . .
C11 C10 C9 121.7(5) . .
C12 C11 C10 117.4(5) . .
C12 C11 H11 121.3 . .
C10 C11 H11 121.3 . .
C11 C12 C13 120.5(5) . .
C11 C12 H12 119.8 . .
C13 C12 H12 119.8 . .
C12 C13 C14 117.6(5) . .
C12 C13 H13 121.2 . .
C14 C13 H13 121.2 . .
N3 C14 C13 122.9(5) . .
N3 C14 C15 115.2(4) . .
C13 C14 C15 121.9(5) . .
N4 C15 C16 109.1(4) . .
N4 C15 C14 124.1(4) . .
C16 C15 C14 126.8(4) . .
C17 C16 C15 108.4(4) . .
C17 C16 C57 125.4(5) . .
C15 C16 C57 126.3(5) . .
C16 C17 C18 106.7(4) . .
C16 C17 C59 124.3(4) . .
C18 C17 C59 128.8(5) . .
C19 C18 N4 119.0(4) . .
C19 C18 C17 133.5(5) . .
N4 C18 C17 107.0(4) . .
C18 C19 C20 124.2(5) . .
C18 C19 C61 117.7(4) . .
C20 C19 C61 118.0(4) . .
N5 C20 C19 118.6(4) . .
N5 C20 C21 109.5(4) . .
C19 C20 C21 131.7(5) . .
C22 C21 C20 105.9(4) . .
C22 C21 C67 123.8(4) . .
C20 C21 C67 130.3(4) . .
C21 C22 C23 107.7(4) . .
C21 C22 C69 124.2(4) . .
C23 C22 C69 128.1(4) . .
N5 C23 C22 109.9(4) . .
N5 C23 C24 124.9(4) . .
C22 C23 C24 125.2(4) . .
N6 C24 C25 122.2(4) . .
N6 C24 C23 115.1(4) . .
C25 C24 C23 122.7(4) . .
C24 C25 C26 118.9(5) . .
C24 C25 H25 120.6 . .
C26 C25 H25 120.6 . .
C27 C26 C25 119.1(5) . .
C27 C26 H26 120.5 . .
C25 C26 H26 120.5 . .
C26 C27 C28 118.6(5) . .
C26 C27 H27 120.7 . .
C28 C27 H27 120.7 . .
N6 C28 C27 123.1(5) . .
N6 C28 C29 113.0(4) . .
C27 C28 C29 123.9(5) . .
N7 C29 C30 110.1(4) . .
N7 C29 C28 123.4(4) . .
C30 C29 C28 126.2(5) . .
C31 C30 C29 106.0(4) . .
C31 C30 C71 129.0(5) . .
C29 C30 C71 124.8(4) . .
C30 C31 C32 108.2(5) . .
C30 C31 C73 121.1(5) . .
C32 C31 C73 130.3(5) . .
N7 C32 C33 119.1(5) . .
N7 C32 C31 108.4(4) . .
C33 C32 C31 132.4(5) . .
C34 C33 C32 122.2(5) . .
C34 C33 C75 120.3(5) . .
C32 C33 C75 117.5(5) . .
C33 C34 N8 119.8(4) . .
C33 C34 C35 132.2(5) . .
N8 C34 C35 107.9(4) . .
C36 C35 C34 107.1(5) . .
C36 C35 C81 124.4(5) . .
C34 C35 C81 128.4(5) . .
C35 C36 C37 107.5(5) . .
C35 C36 C83 126.9(5) . .
C37 C36 C83 125.5(6) . .
N8 C37 C36 110.3(5) . .
N8 C37 C38 124.2(5) . .
C36 C37 C38 125.4(5) . .
N9 C38 C39 123.6(5) . .
N9 C38 C37 114.6(5) . .
C39 C38 C37 121.7(5) . .
C40 C39 C38 117.5(5) . .
C40 C39 H39 121.2 . .
C38 C39 H39 121.2 . .
C39 C40 C41 120.0(6) . .
C39 C40 H40 120.0 . .
C41 C40 H40 120.0 . .
C40 C41 C42 118.1(5) . .
C40 C41 H41 121.0 . .
C42 C41 H41 121.0 . .
N9 C42 C41 123.0(5) . .
N9 C42 C1 115.4(5) . .
C41 C42 C1 121.6(5) . .
C2 C43 C44 112.0(12) . .
C2 C43 H43A 109.2 . .
C44 C43 H43A 109.2 . .
C2 C43 H43B 109.2 . .
C44 C43 H43B 109.2 . .
H43A C43 H43B 107.9 . .
C43 C44 H44A 109.5 . .
C43 C44 H44B 109.5 . .
H44A C44 H44B 109.5 . .
C43 C44 H44C 109.5 . .
H44A C44 H44C 109.5 . .
H44B C44 H44C 109.5 . .
C44A C43A C2 105(3) . .
C44A C43A H43C 110.8 . .
C2 C43A H43C 110.8 . .
C44A C43A H43D 110.8 . .
C2 C43A H43D 110.8 . .
H43C C43A H43D 108.9 . .
C43A C44A H44D 109.5 . .
C43A C44A H44E 109.5 . .
H44D C44A H44E 109.5 . .
C43A C44A H44F 109.5 . .
H44D C44A H44F 109.5 . .
H44E C44A H44F 109.5 . .
C3 C45 C46 109.7(7) . .
C3 C45 H45A 109.7 . .
C46 C45 H45A 109.7 . .
C3 C45 H45B 109.7 . .
C46 C45 H45B 109.7 . .
H45A C45 H45B 108.2 . .
C45 C46 H46A 109.5 . .
C45 C46 H46B 109.5 . .
H46A C46 H46B 109.5 . .
C45 C46 H46C 109.5 . .
H46A C46 H46C 109.5 . .
H46B C46 H46C 109.5 . .
C52 C47 C48 119.5(7) . .
C52 C47 C5 119.3(6) . .
C48 C47 C5 121.2(7) . .
C47 C48 C49 117.1(10) . .
C47 C48 H48 121.5 . .
C49 C48 H48 121.5 . .
C50 C49 C48 122.2(8) . .
C50 C49 H49 118.9 . .
C48 C49 H49 118.9 . .
C51 C50 C49 120.3(7) . .
C51 C50 H50 119.9 . .
C49 C50 H50 119.9 . .
C50 C51 C52 120.7(10) . .
C50 C51 H51 119.7 . .
C52 C51 H51 119.7 . .
C47 C52 C51 120.2(8) . .
C47 C52 H52 119.9 . .
C51 C52 H52 119.9 . .
C54 C53 C7 118.3(14) . .
C54 C53 H53A 107.7 . .
C7 C53 H53A 107.7 . .
C54 C53 H53B 107.7 . .
C7 C53 H53B 107.7 . .
H53A C53 H53B 107.1 . .
C53 C54 C54 144.5(19) . 2_656
C53 C54 H54A 109.0 . .
C54 C54 H54A 61.9 2_656 .
C53 C54 H54B 110.1 . .
C54 C54 H54B 105.1 2_656 .
H54A C54 H54B 109.5 . .
C53 C54 H54C 109.2 . .
C54 C54 H54C 52.5 2_656 .
H54A C54 H54C 109.5 . .
H54B C54 H54C 109.5 . .
C7 C53A C54A 112.2(10) . .
C7 C53A H53C 109.2 . .
C54A C53A H53C 109.2 . .
C7 C53A H53D 109.2 . .
C54A C53A H53D 109.2 . .
H53C C53A H53D 107.9 . .
C53A C54A H54D 109.5 . .
C53A C54A H54E 109.5 . .
H54D C54A H54E 109.5 . .
C53A C54A H54F 109.5 . .
H54D C54A H54F 109.5 . .
H54E C54A H54F 109.5 . .
C56 C55 C8 113.8(7) . .
C56 C55 H55A 108.8 . .
C8 C55 H55A 108.8 . .
C56 C55 H55B 108.8 . .
C8 C55 H55B 108.8 . .
H55A C55 H55B 107.7 . .
C55 C56 H56A 109.5 . .
C55 C56 H56B 109.5 . .
H56A C56 H56B 109.5 . .
C55 C56 H56C 109.5 . .
H56A C56 H56C 109.5 . .
H56B C56 H56C 109.5 . .
C16 C57 C58 111.0(4) . .
C16 C57 H57A 109.4 . .
C58 C57 H57A 109.4 . .
C16 C57 H57B 109.4 . .
C58 C57 H57B 109.4 . .
H57A C57 H57B 108.0 . .
C57 C58 H58A 109.5 . .
C57 C58 H58B 109.5 . .
H58A C58 H58B 109.5 . .
C57 C58 H58C 109.5 . .
H58A C58 H58C 109.5 . .
H58B C58 H58C 109.5 . .
C17 C59 C60 112.7(4) . .
C17 C59 H59A 109.1 . .
C60 C59 H59A 109.1 . .
C17 C59 H59B 109.1 . .
C60 C59 H59B 109.1 . .
H59A C59 H59B 107.8 . .
C59 C60 H60A 109.5 . .
C59 C60 H60B 109.5 . .
H60A C60 H60B 109.5 . .
C59 C60 H60C 109.5 . .
H60A C60 H60C 109.5 . .
H60B C60 H60C 109.5 . .
C62 C61 C66 119.5(5) . .
C62 C61 C19 119.8(4) . .
C66 C61 C19 120.7(4) . .
C63 C62 C61 120.8(5) . .
C63 C62 H62 119.6 . .
C61 C62 H62 119.6 . .
C62 C63 C64 119.7(5) . .
C62 C63 H63 120.2 . .
C64 C63 H63 120.2 . .
C65 C64 C63 119.8(5) . .
C65 C64 H64 120.1 . .
C63 C64 H64 120.1 . .
C64 C65 C66 120.8(5) . .
C64 C65 H65 119.6 . .
C66 C65 H65 119.6 . .
C65 C66 C61 119.4(5) . .
C65 C66 H66 120.3 . .
C61 C66 H66 120.3 . .
C21 C67 C68 113.2(4) . .
C21 C67 H67A 108.9 . .
C68 C67 H67A 108.9 . .
C21 C67 H67B 108.9 . .
C68 C67 H67B 108.9 . .
H67A C67 H67B 107.8 . .
C67 C68 H68A 109.5 . .
C67 C68 H68B 109.5 . .
H68A C68 H68B 109.5 . .
C67 C68 H68C 109.5 . .
H68A C68 H68C 109.5 . .
H68B C68 H68C 109.5 . .
C22 C69 C70 113.0(4) . .
C22 C69 H69A 109.0 . .
C70 C69 H69A 109.0 . .
C22 C69 H69B 109.0 . .
C70 C69 H69B 109.0 . .
H69A C69 H69B 107.8 . .
C69 C70 H70A 109.5 . .
C69 C70 H70B 109.5 . .
H70A C70 H70B 109.5 . .
C69 C70 H70C 109.5 . .
H70A C70 H70C 109.5 . .
H70B C70 H70C 109.5 . .
C30 C71 C72 110.9(5) . .
C30 C71 H71A 109.4 . .
C72 C71 H71A 109.4 . .
C30 C71 H71B 109.4 . .
C72 C71 H71B 109.4 . .
H71A C71 H71B 108.0 . .
C71 C72 H72A 109.5 . .
C71 C72 H72B 109.5 . .
H72A C72 H72B 109.5 . .
C71 C72 H72C 109.5 . .
H72A C72 H72C 109.5 . .
H72B C72 H72C 109.5 . .
C31 C73 C74 110.9(4) . .
C31 C73 H73A 109.5 . .
C74 C73 H73A 109.5 . .
C31 C73 H73B 109.5 . .
C74 C73 H73B 109.5 . .
H73A C73 H73B 108.0 . .
C73 C74 H74A 109.5 . .
C73 C74 H74B 109.5 . .
H74A C74 H74B 109.5 . .
C73 C74 H74C 109.5 . .
H74A C74 H74C 109.5 . .
H74B C74 H74C 109.5 . .
C76 C75 C80 119.2(5) . .
C76 C75 C33 121.8(5) . .
C80 C75 C33 119.0(5) . .
C77 C76 C75 120.4(5) . .
C77 C76 H76 119.8 . .
C75 C76 H76 119.8 . .
C76 C77 C78 119.9(5) . .
C76 C77 H77 120.0 . .
C78 C77 H77 120.0 . .
C79 C78 C77 120.4(5) . .
C79 C78 H78 119.8 . .
C77 C78 H78 119.8 . .
C78 C79 C80 120.7(5) . .
C78 C79 H79 119.6 . .
C80 C79 H79 119.6 . .
C79 C80 C75 119.3(5) . .
C79 C80 H80 120.4 . .
C75 C80 H80 120.4 . .
C35 C81 C82 112.4(5) . .
C35 C81 H81A 109.1 . .
C82 C81 H81A 109.1 . .
C35 C81 H81B 109.1 . .
C82 C81 H81B 109.1 . .
H81A C81 H81B 107.8 . .
C81 C82 H82A 109.5 . .
C81 C82 H82B 109.5 . .
H82A C82 H82B 109.5 . .
C81 C82 H82C 109.5 . .
H82A C82 H82C 109.5 . .
H82B C82 H82C 109.5 . .
C84 C83 C36 113.6(6) . .
C84 C83 H83A 108.8 . .
C36 C83 H83A 108.8 . .
C84 C83 H83B 108.8 . .
C36 C83 H83B 108.8 . .
H83A C83 H83B 107.7 . .
C83 C84 H84A 109.5 . .
C83 C84 H84B 109.5 . .
H84A C84 H84B 109.5 . .
C83 C84 H84C 109.5 . .
H84A C84 H84C 109.5 . .
H84B C84 H84C 109.5 . .
C86 C85 C91 121.3(6) . .
C86 C85 C90 114.7(6) . .
C91 C85 C90 112.0(6) . .
C85 C86 C94 117.8(6) . .
C85 C86 C87 122.4(7) . .
C94 C86 C87 107.5(7) . .
C88 C87 C86 123.0(9) . .
C88 C87 C96 117.8(8) . .
C86 C87 C96 107.8(7) . .
C87 C88 C89 118.2(9) . .
C87 C88 C99 117.2(9) . .
C89 C88 C99 113.5(8) . .
C88 C89 C90 125.0(7) . .
C88 C89 C101 106.3(7) . .
C90 C89 C101 115.6(7) . .
C89 C90 C104 122.7(7) . .
C89 C90 C85 116.4(6) . .
C104 C90 C85 108.8(7) . .
C92 C91 C85 121.5(7) . .
C92 C91 C105 123.5(7) . .
C85 C91 C105 103.3(7) . .
C91 C92 C93 120.8(8) . .
C91 C92 C108 118.4(7) . .
C93 C92 C108 107.7(7) . .
C92 C93 C94 118.5(7) . .
C92 C93 C110 105.9(7) . .
C94 C93 C110 123.0(7) . .
C86 C94 C93 120.1(6) . .
C86 C94 C95 112.4(6) . .
C93 C94 C95 115.7(6) . .
C112 C95 C96 118.9(6) . .
C112 C95 C94 120.0(6) . .
C96 C95 C94 109.4(6) . .
C97 C96 C95 123.4(8) . .
C97 C96 C87 121.9(8) . .
C95 C96 C87 102.8(6) . .
C96 C97 C114 119.2(8) . .
C96 C97 C98 117.1(10) . .
C114 C97 C98 111.5(9) . .
C99 C98 C116 123.2(8) . .
C99 C98 C97 118.7(10) . .
C116 C98 C97 106.5(9) . .
C98 C99 C100 119.5(8) . .
C98 C99 C88 127.1(8) . .
C100 C99 C88 101.5(7) . .
C118 C100 C101 118.8(8) . .
C118 C100 C99 119.4(7) . .
C101 C100 C99 110.2(7) . .
C102 C101 C100 117.9(8) . .
C102 C101 C89 121.9(8) . .
C100 C101 C89 108.5(8) . .
C101 C102 C103 118.8(8) . .
C101 C102 C120 123.7(8) . .
C103 C102 C120 104.5(7) . .
C104 C103 C102 120.1(8) . .
C104 C103 C122 118.2(8) . .
C102 C103 C122 109.1(7) . .
C103 C104 C90 120.8(8) . .
C103 C104 C105 120.1(8) . .
C90 C104 C105 107.6(7) . .
C106 C105 C104 124.9(9) . .
C106 C105 C91 115.3(9) . .
C104 C105 C91 108.3(7) . .
C105 C106 C107 122.0(9) . .
C105 C106 C123 116.5(9) . .
C107 C106 C123 107.4(10) . .
C108 C107 C125 116.0(8) . .
C108 C107 C106 124.7(9) . .
C125 C107 C106 107.9(9) . .
C107 C108 C109 123.5(8) . .
C107 C108 C92 115.9(7) . .
C109 C108 C92 109.1(7) . .
C127 C109 C108 119.4(7) . .
C127 C109 C110 122.7(8) . .
C108 C109 C110 105.6(7) . .
C111 C110 C93 119.1(8) . .
C111 C110 C109 117.6(8) . .
C93 C110 C109 111.6(7) . .
C110 C111 C112 118.6(7) . .
C110 C111 C129 119.0(8) . .
C112 C111 C129 109.6(7) . .
C95 C112 C111 123.5(7) . .
C95 C112 C113 117.3(6) . .
C111 C112 C113 106.8(6) . .
C114 C113 C112 120.6(6) . .
C114 C113 C130 117.6(7) . .
C112 C113 C130 109.8(7) . .
C97 C114 C113 120.6(8) . .
C97 C114 C115 105.6(8) . .
C113 C114 C115 121.6(8) . .
C132 C115 C116 120.4(9) . .
C132 C115 C114 118.8(9) . .
C116 C115 C114 109.7(9) . .
C117 C116 C115 123.2(8) . .
C117 C116 C98 117.7(8) . .
C115 C116 C98 106.6(8) . .
C116 C117 C118 123.3(8) . .
C116 C117 C134 119.4(7) . .
C118 C117 C134 106.1(6) . .
C100 C118 C117 117.0(7) . .
C100 C118 C119 122.9(7) . .
C117 C118 C119 106.7(7) . .
C120 C119 C135 119.3(8) . .
C120 C119 C118 118.8(8) . .
C135 C119 C118 110.5(7) . .
C119 C120 C121 119.2(8) . .
C119 C120 C102 117.7(8) . .
C121 C120 C102 111.3(7) . .
C137 C121 C120 124.0(6) . .
C137 C121 C122 117.3(6) . .
C120 C121 C122 107.0(6) . .
C123 C122 C121 117.8(7) . .
C123 C122 C103 121.1(8) . .
C121 C122 C103 107.9(7) . .
C124 C123 C122 122.6(8) . .
C124 C123 C106 106.8(9) . .
C122 C123 C106 119.2(10) . .
C138 C124 C123 119.9(9) . .
C138 C124 C125 119.1(10) . .
C123 C124 C125 110.1(9) . .
C126 C125 C107 122.9(8) . .
C126 C125 C124 118.6(10) . .
C107 C125 C124 107.7(9) . .
C125 C126 C127 119.7(8) . .
C125 C126 C140 122.8(9) . .
C127 C126 C140 103.8(8) . .
C109 C127 C128 119.6(8) . .
C109 C127 C126 118.4(8) . .
C128 C127 C126 110.9(8) . .
C129 C128 C127 119.4(9) . .
C129 C128 C141 119.9(8) . .
C127 C128 C141 109.1(8) . .
C128 C129 C130 120.4(8) . .
C128 C129 C111 121.7(8) . .
C130 C129 C111 105.6(7) . .
C131 C130 C129 119.4(8) . .
C131 C130 C113 120.0(8) . .
C129 C130 C113 108.1(7) . .
C130 C131 C142 121.8(8) . .
C130 C131 C132 119.6(7) . .
C142 C131 C132 106.5(7) . .
C115 C132 C131 122.4(9) . .
C115 C132 C133 118.4(9) . .
C131 C132 C133 108.3(7) . .
C134 C133 C143 120.6(7) . .
C134 C133 C132 122.5(7) . .
C143 C133 C132 103.7(7) . .
C133 C134 C135 119.3(7) . .
C133 C134 C117 115.9(7) . .
C135 C134 C117 112.7(6) . .
C136 C135 C134 122.1(6) . .
C136 C135 C119 121.4(6) . .
C134 C135 C119 103.9(7) . .
C135 C136 C144 118.2(6) . .
C135 C136 C137 118.0(6) . .
C144 C136 C137 112.0(6) . .
C121 C137 C138 119.2(6) . .
C121 C137 C136 118.0(6) . .
C138 C137 C136 110.0(6) . .
C124 C138 C137 123.0(8) . .
C124 C138 C139 122.5(8) . .
C137 C138 C139 102.6(6) . .
C140 C139 C144 121.2(9) . .
C140 C139 C138 117.1(8) . .
C144 C139 C138 108.3(7) . .
C139 C140 C141 120.9(9) . .
C139 C140 C126 119.7(10) . .
C141 C140 C126 108.7(8) . .
C142 C141 C140 121.4(8) . .
C142 C141 C128 117.9(8) . .
C140 C141 C128 107.5(8) . .
C131 C142 C141 120.6(7) . .
C131 C142 C143 110.0(7) . .
C141 C142 C143 117.6(7) . .
C144 C143 C133 121.0(6) . .
C144 C143 C142 115.7(6) . .
C133 C143 C142 111.6(6) . .
C139 C144 C136 107.0(7) . .
C139 C144 C143 123.1(7) . .
C136 C144 C143 118.7(6) . .
Cl2 C1A Cl1 111.0(5) . .
Cl2 C1A H1A1 109.4 . .
Cl1 C1A H1A1 109.4 . .
Cl2 C1A H1A2 109.4 . .
Cl1 C1A H1A2 109.4 . .
H1A1 C1A H1A2 108.0 . .

loop_
_geom_bond_atom_site_label_1
_geom_bond_atom_site_label_2
_geom_bond_distance
_geom_bond_site_symmetry_2
F1 B1 1.360(7) .
F2 B1 1.372(7) .
F3 B2 1.369(6) .
F4 B2 1.399(6) .
F5 B3 1.356(6) .
F6 B3 1.413(6) .
N1 C1 1.344(8) .
N1 C4 1.400(7) .
N1 B1 1.581(8) .
N2 C9 1.355(7) .
N2 C6 1.404(7) .
N2 B1 1.572(8) .
N3 C10 1.322(7) .
N3 C14 1.342(7) .
N4 C15 1.347(6) .
N4 C18 1.419(6) .
N4 B2 1.567(6) .
N5 C23 1.361(6) .
N5 C20 1.399(6) .
N5 B2 1.553(7) .
N6 C24 1.330(7) .
N6 C28 1.359(6) .
N7 C29 1.371(6) .
N7 C32 1.391(6) .
N7 B3 1.546(7) .
N8 C37 1.350(7) .
N8 C34 1.414(6) .
N8 B3 1.565(6) .
N9 C38 1.342(7) .
N9 C42 1.345(7) .
C1 C2 1.402(8) .
C1 C42 1.486(8) .
C2 C3 1.380(9) .
C2 C43 1.505(15) .
C2 C43A 1.64(4) .
C3 C4 1.414(9) .
C3 C45 1.510(8) .
C4 C5 1.405(9) .
C5 C6 1.385(9) .
C5 C47 1.498(8) .
C6 C7 1.441(9) .
C7 C8 1.367(9) .
C7 C53A 1.523(17) .
C7 C53 1.539(19) .
C8 C9 1.410(8) .
C8 C55 1.530(9) .
C9 C10 1.475(7) .
C10 C11 1.414(8) .
C11 C12 1.378(8) .
C11 H11 0.9500 .
C12 C13 1.388(8) .
C12 H12 0.9500 .
C13 C14 1.395(7) .
C13 H13 0.9500 .
C14 C15 1.483(7) .
C15 C16 1.421(7) .
C16 C17 1.385(7) .
C16 C57 1.501(7) .
C17 C18 1.438(6) .
C17 C59 1.506(7) .
C18 C19 1.361(7) .
C19 C20 1.412(6) .
C19 C61 1.508(7) .
C20 C21 1.421(7) .
C21 C22 1.396(7) .
C21 C67 1.495(7) .
C22 C23 1.415(7) .
C22 C69 1.502(6) .
C23 C24 1.497(7) .
C24 C25 1.387(7) .
C25 C26 1.403(7) .
C25 H25 0.9500 .
C26 C27 1.363(7) .
C26 H26 0.9500 .
C27 C28 1.380(7) .
C27 H27 0.9500 .
C28 C29 1.480(7) .
C29 C30 1.435(7) .
C30 C31 1.379(7) .
C30 C71 1.487(7) .
C31 C32 1.432(7) .
C31 C73 1.504(7) .
C32 C33 1.408(7) .
C33 C34 1.397(7) .
C33 C75 1.490(7) .
C34 C35 1.437(7) .
C35 C36 1.374(8) .
C35 C81 1.493(7) .
C36 C37 1.423(8) .
C36 C83 1.490(8) .
C37 C38 1.478(8) .
C38 C39 1.409(7) .
C39 C40 1.381(8) .
C39 H39 0.9500 .
C40 C41 1.395(9) .
C40 H40 0.9500 .
C41 C42 1.401(8) .
C41 H41 0.9500 .
C43 C44 1.519(18) .
C43 H43A 0.9900 .
C43 H43B 0.9900 .
C44 H44A 0.9800 .
C44 H44B 0.9800 .
C44 H44C 0.9800 .
C43A C44A 1.52(2) .
C43A H43C 0.9900 .
C43A H43D 0.9900 .
C44A H44D 0.9800 .
C44A H44E 0.9800 .
C44A H44F 0.9800 .
C45 C46 1.563(13) .
C45 H45A 0.9900 .
C45 H45B 0.9900 .
C46 H46A 0.9800 .
C46 H46B 0.9800 .
C46 H46C 0.9800 .
C47 C52 1.374(12) .
C47 C48 1.404(10) .
C48 C49 1.410(13) .
C48 H48 0.9500 .
C49 C50 1.349(16) .
C49 H49 0.9500 .
C50 C51 1.328(14) .
C50 H50 0.9500 .
C51 C52 1.401(9) .
C51 H51 0.9500 .
C52 H52 0.9500 .
C53 C54 1.468(19) .
C53 H53A 0.9900 .
C53 H53B 0.9900 .
C54 C54 1.68(2) 2_656
C54 H54A 0.9594 .
C54 H54B 0.9605 .
C54 H54C 0.9603 .
C53A C54A 1.60(2) .
C53A H53C 0.9900 .
C53A H53D 0.9900 .
C54A H54D 0.9800 .
C54A H54E 0.9800 .
C54A H54F 0.9800 .
C55 C56 1.468(13) .
C55 H55A 0.9900 .
C55 H55B 0.9900 .
C56 H56A 0.9800 .
C56 H56B 0.9800 .
C56 H56C 0.9800 .
C57 C58 1.525(7) .
C57 H57A 0.9900 .
C57 H57B 0.9900 .
C58 H58A 0.9800 .
C58 H58B 0.9800 .
C58 H58C 0.9800 .
C59 C60 1.526(7) .
C59 H59A 0.9900 .
C59 H59B 0.9900 .
C60 H60A 0.9800 .
C60 H60B 0.9800 .
C60 H60C 0.9800 .
C61 C62 1.390(6) .
C61 C66 1.392(6) .
C62 C63 1.383(7) .
C62 H62 0.9500 .
C63 C64 1.385(8) .
C63 H63 0.9500 .
C64 C65 1.383(8) .
C64 H64 0.9500 .
C65 C66 1.390(8) .
C65 H65 0.9500 .
C66 H66 0.9500 .
C67 C68 1.525(7) .
C67 H67A 0.9900 .
C67 H67B 0.9900 .
C68 H68A 0.9800 .
C68 H68B 0.9800 .
C68 H68C 0.9800 .
C69 C70 1.545(7) .
C69 H69A 0.9900 .
C69 H69B 0.9900 .
C70 H70A 0.9800 .
C70 H70B 0.9800 .
C70 H70C 0.9800 .
C71 C72 1.553(8) .
C71 H71A 0.9900 .
C71 H71B 0.9900 .
C72 H72A 0.9800 .
C72 H72B 0.9800 .
C72 H72C 0.9800 .
C73 C74 1.535(8) .
C73 H73A 0.9900 .
C73 H73B 0.9900 .
C74 H74A 0.9800 .
C74 H74B 0.9800 .
C74 H74C 0.9800 .
C75 C76 1.390(7) .
C75 C80 1.407(7) .
C76 C77 1.380(8) .
C76 H76 0.9500 .
C77 C78 1.386(9) .
C77 H77 0.9500 .
C78 C79 1.365(8) .
C78 H78 0.9500 .
C79 C80 1.389(8) .
C79 H79 0.9500 .
C80 H80 0.9500 .
C81 C82 1.511(9) .
C81 H81A 0.9900 .
C81 H81B 0.9900 .
C82 H82A 0.9800 .
C82 H82B 0.9800 .
C82 H82C 0.9800 .
C83 C84 1.487(12) .
C83 H83A 0.9900 .
C83 H83B 0.9900 .
C84 H84A 0.9800 .
C84 H84B 0.9800 .
C84 H84C 0.9800 .
C85 C86 1.396(10) .
C85 C91 1.411(10) .
C85 C90 1.492(10) .
C86 C94 1.417(10) .
C86 C87 1.417(11) .
C87 C88 1.276(13) .
C87 C96 1.625(13) .
C88 C89 1.376(12) .
C88 C99 1.518(12) .
C89 C90 1.402(11) .
C89 C101 1.473(11) .
C90 C104 1.431(10) .
C91 C92 1.325(12) .
C91 C105 1.592(12) .
C92 C93 1.425(11) .
C92 C108 1.537(11) .
C93 C94 1.438(10) .
C93 C110 1.451(11) .
C94 C95 1.445(9) .
C95 C112 1.373(9) .
C95 C96 1.434(10) .
C96 C97 1.347(13) .
C97 C114 1.365(14) .
C97 C98 1.491(12) .
C98 C99 1.297(13) .
C98 C116 1.452(14) .
C99 C100 1.475(13) .
C100 C118 1.409(11) .
C100 C101 1.444(12) .
C101 C102 1.393(12) .
C102 C103 1.466(13) .
C102 C120 1.520(12) .
C103 C104 1.349(11) .
C103 C122 1.498(11) .
C104 C105 1.473(13) .
C105 C106 1.323(14) .
C106 C107 1.441(13) .
C106 C123 1.529(14) .
C107 C108 1.394(12) .
C107 C125 1.434(15) .
C108 C109 1.395(11) .
C109 C127 1.390(11) .
C109 C110 1.484(11) .
C110 C111 1.357(12) .
C111 C112 1.450(11) .
C111 C129 1.517(12) .
C112 C113 1.460(10) .
C113 C114 1.402(12) .
C113 C130 1.471(10) .
C114 C115 1.504(13) .
C115 C132 1.282(13) .
C115 C116 1.439(12) .
C116 C117 1.341(11) .
C117 C118 1.439(10) .
C117 C134 1.488(10) .
C118 C119 1.498(12) .
C119 C120 1.348(11) .
C119 C135 1.472(11) .
C120 C121 1.427(10) .
C121 C137 1.393(9) .
C121 C122 1.482(10) .
C122 C123 1.386(12) .
C123 C124 1.368(15) .
C124 C138 1.310(13) .
C124 C125 1.487(12) .
C125 C126 1.339(14) .
C126 C127 1.471(13) .
C126 C140 1.555(13) .
C127 C128 1.420(12) .
C128 C129 1.369(12) .
C128 C141 1.488(12) .
C129 C130 1.469(13) .
C130 C131 1.380(11) .
C131 C142 1.401(11) .
C131 C132 1.500(13) .
C132 C133 1.524(12) .
C133 C134 1.354(11) .
C133 C143 1.429(10) .
C134 C135 1.428(10) .
C135 C136 1.416(10) .
C136 C144 1.425(9) .
C136 C137 1.445(8) .
C137 C138 1.424(10) .
C138 C139 1.621(13) .
C139 C140 1.255(13) .
C139 C144 1.416(11) .
C140 C141 1.434(13) .
C141 C142 1.428(12) .
C142 C143 1.447(10) .
C143 C144 1.425(9) .
Cl1 C1A 1.772(12) .
Cl2 C1A 1.770(9) .
C1A H1A1 0.9900 .
C1A H1A2 0.9900 .

loop_
_geom_torsion_atom_site_label_1
_geom_torsion_atom_site_label_2
_geom_torsion_atom_site_label_3
_geom_torsion_atom_site_label_4
_geom_torsion
_geom_torsion_site_symmetry_4
C9 N2 B1 F1 -46.5(7) .
C6 N2 B1 F1 138.1(5) .
C9 N2 B1 F2 76.6(7) .
C6 N2 B1 F2 -98.8(6) .
C9 N2 B1 N1 -166.5(5) .
C6 N2 B1 N1 18.2(7) .
C1 N1 B1 F1 49.0(8) .
C4 N1 B1 F1 -138.9(6) .
C1 N1 B1 F2 -75.5(7) .
C4 N1 B1 F2 96.6(6) .
C1 N1 B1 N2 168.6(5) .
C4 N1 B1 N2 -19.3(7) .
C23 N5 B2 F3 -43.7(6) .
C20 N5 B2 F3 137.9(4) .
C23 N5 B2 F4 78.9(5) .
C20 N5 B2 F4 -99.5(5) .
C23 N5 B2 N4 -165.0(4) .
C20 N5 B2 N4 16.6(6) .
C15 N4 B2 F3 43.8(6) .
C18 N4 B2 F3 -141.9(4) .
C15 N4 B2 F4 -78.4(6) .
C18 N4 B2 F4 96.0(5) .
C15 N4 B2 N5 165.3(4) .
C18 N4 B2 N5 -20.3(5) .
C29 N7 B3 F5 46.4(6) .
C32 N7 B3 F5 -142.6(4) .
C29 N7 B3 F6 -76.5(6) .
C32 N7 B3 F6 94.6(5) .
C29 N7 B3 N8 168.0(4) .
C32 N7 B3 N8 -20.9(6) .
C37 N8 B3 F5 -42.5(7) .
C34 N8 B3 F5 141.7(5) .
C37 N8 B3 F6 78.9(6) .
C34 N8 B3 F6 -96.8(5) .
C37 N8 B3 N7 -165.6(5) .
C34 N8 B3 N7 18.6(6) .
C4 N1 C1 C2 -0.5(7) .
B1 N1 C1 C2 172.6(6) .
C4 N1 C1 C42 176.7(6) .
B1 N1 C1 C42 -10.2(10) .
N1 C1 C2 C3 -1.3(8) .
C42 C1 C2 C3 -178.5(6) .
N1 C1 C2 C43 -178.3(9) .
C42 C1 C2 C43 4.4(13) .
N1 C1 C2 C43A -161.5(18) .
C42 C1 C2 C43A 21(2) .
C1 C2 C3 C4 2.5(9) .
C43 C2 C3 C4 179.7(9) .
C43A C2 C3 C4 159.8(18) .
C1 C2 C3 C45 179.8(7) .
C43 C2 C3 C45 -3.1(14) .
C43A C2 C3 C45 -23(2) .
C1 N1 C4 C5 -175.8(6) .
B1 N1 C4 C5 10.7(9) .
C1 N1 C4 C3 2.1(7) .
B1 N1 C4 C3 -171.4(5) .
C2 C3 C4 N1 -2.8(8) .
C45 C3 C4 N1 -179.8(8) .
C2 C3 C4 C5 174.7(7) .
C45 C3 C4 C5 -2.3(14) .
N1 C4 C5 C6 2.8(10) .
C3 C4 C5 C6 -174.5(7) .
N1 C4 C5 C47 178.7(6) .
C3 C4 C5 C47 1.3(12) .
C4 C5 C6 N2 -4.1(10) .
C47 C5 C6 N2 180.0(6) .
C4 C5 C6 C7 174.3(7) .
C47 C5 C6 C7 -1.6(11) .
C9 N2 C6 C5 175.6(6) .
B1 N2 C6 C5 -8.3(9) .
C9 N2 C6 C7 -3.1(7) .
B1 N2 C6 C7 173.0(5) .
C5 C6 C7 C8 -176.2(7) .
N2 C6 C7 C8 2.3(7) .
C5 C6 C7 C53A -13.0(13) .
N2 C6 C7 C53A 165.5(9) .
C5 C6 C7 C53 13.6(14) .
N2 C6 C7 C53 -167.9(10) .
C6 C7 C8 C9 -0.7(8) .
C53A C7 C8 C9 -165.2(8) .
C53 C7 C8 C9 170.4(9) .
C6 C7 C8 C55 -177.9(7) .
C53A C7 C8 C55 17.6(13) .
C53 C7 C8 C55 -6.8(14) .
C6 N2 C9 C8 2.7(7) .
B1 N2 C9 C8 -173.2(5) .
C6 N2 C9 C10 -174.1(6) .
B1 N2 C9 C10 9.9(9) .
C7 C8 C9 N2 -1.2(8) .
C55 C8 C9 N2 176.1(6) .
C7 C8 C9 C10 175.6(6) .
C55 C8 C9 C10 -7.1(11) .
C14 N3 C10 C11 3.5(7) .
C14 N3 C10 C9 179.5(4) .
N2 C9 C10 N3 122.0(6) .
C8 C9 C10 N3 -54.3(8) .
N2 C9 C10 C11 -61.8(8) .
C8 C9 C10 C11 121.8(7) .
N3 C10 C11 C12 -0.3(8) .
C9 C10 C11 C12 -176.1(5) .
C10 C11 C12 C13 -2.8(8) .
C11 C12 C13 C14 2.6(8) .
C10 N3 C14 C13 -3.6(7) .
C10 N3 C14 C15 177.6(4) .
C12 C13 C14 N3 0.6(8) .
C12 C13 C14 C15 179.3(5) .
C18 N4 C15 C16 -0.6(5) .
B2 N4 C15 C16 174.5(4) .
C18 N4 C15 C14 179.6(4) .
B2 N4 C15 C14 -5.4(7) .
N3 C14 C15 N4 -123.7(5) .
C13 C14 C15 N4 57.5(7) .
N3 C14 C15 C16 56.4(7) .
C13 C14 C15 C16 -122.4(5) .
N4 C15 C16 C17 -1.8(5) .
C14 C15 C16 C17 178.1(5) .
N4 C15 C16 C57 178.0(4) .
C14 C15 C16 C57 -2.1(8) .
C15 C16 C17 C18 3.3(5) .
C57 C16 C17 C18 -176.5(4) .
C15 C16 C17 C59 -172.2(5) .
C57 C16 C17 C59 8.0(8) .
C15 N4 C18 C19 -170.9(4) .
B2 N4 C18 C19 13.8(6) .
C15 N4 C18 C17 2.6(5) .
B2 N4 C18 C17 -172.7(4) .
C16 C17 C18 C19 168.6(5) .
C59 C17 C18 C19 -16.2(9) .
C16 C17 C18 N4 -3.6(5) .
C59 C17 C18 N4 171.6(5) .
N4 C18 C19 C20 0.0(7) .
C17 C18 C19 C20 -171.5(5) .
N4 C18 C19 C61 174.8(4) .
C17 C18 C19 C61 3.3(8) .
C23 N5 C20 C19 175.0(4) .
B2 N5 C20 C19 -6.3(7) .
C23 N5 C20 C21 -0.2(5) .
B2 N5 C20 C21 178.5(4) .
C18 C19 C20 N5 -3.7(7) .
C61 C19 C20 N5 -178.5(4) .
C18 C19 C20 C21 170.1(5) .
C61 C19 C20 C21 -4.6(8) .
N5 C20 C21 C22 1.0(5) .
C19 C20 C21 C22 -173.3(5) .
N5 C20 C21 C67 -178.9(4) .
C19 C20 C21 C67 6.8(9) .
C20 C21 C22 C23 -1.4(5) .
C67 C21 C22 C23 178.5(4) .
C20 C21 C22 C69 -179.6(4) .
C67 C21 C22 C69 0.3(7) .
C20 N5 C23 C22 -0.8(5) .
B2 N5 C23 C22 -179.4(4) .
C20 N5 C23 C24 -178.0(4) .
B2 N5 C23 C24 3.4(7) .
C21 C22 C23 N5 1.4(5) .
C69 C22 C23 N5 179.5(4) .
C21 C22 C23 C24 178.6(4) .
C69 C22 C23 C24 -3.3(7) .
C28 N6 C24 C25 0.8(7) .
C28 N6 C24 C23 -179.4(4) .
N5 C23 C24 N6 136.9(5) .
C22 C23 C24 N6 -40.0(6) .
N5 C23 C24 C25 -43.3(7) .
C22 C23 C24 C25 139.9(5) .
N6 C24 C25 C26 2.1(7) .
C23 C24 C25 C26 -177.7(4) .
C24 C25 C26 C27 -3.5(7) .
C25 C26 C27 C28 2.0(8) .
C24 N6 C28 C27 -2.4(7) .
C24 N6 C28 C29 174.8(4) .
C26 C27 C28 N6 1.0(8) .
C26 C27 C28 C29 -175.9(5) .
C32 N7 C29 C30 -2.9(5) .
B3 N7 C29 C30 169.5(4) .
C32 N7 C29 C28 171.3(4) .
B3 N7 C29 C28 -16.3(7) .
N6 C28 C29 N7 -117.7(5) .
C27 C28 C29 N7 59.4(7) .
N6 C28 C29 C30 55.5(6) .
C27 C28 C29 C30 -127.3(5) .
N7 C29 C30 C31 3.4(5) .
C28 C29 C30 C31 -170.5(4) .
N7 C29 C30 C71 -172.0(4) .
C28 C29 C30 C71 14.1(8) .
C29 C30 C31 C32 -2.6(5) .
C71 C30 C31 C32 172.6(5) .
C29 C30 C31 C73 170.7(4) .
C71 C30 C31 C73 -14.1(8) .
C29 N7 C32 C33 -175.0(4) .
B3 N7 C32 C33 12.5(7) .
C29 N7 C32 C31 1.2(5) .
B3 N7 C32 C31 -171.3(4) .
C30 C31 C32 N7 0.9(5) .
C73 C31 C32 N7 -171.6(5) .
C30 C31 C32 C33 176.4(5) .
C73 C31 C32 C33 3.9(9) .
N7 C32 C33 C34 1.6(7) .
C31 C32 C33 C34 -173.5(5) .
N7 C32 C33 C75 179.9(4) .
C31 C32 C33 C75 4.8(8) .
C32 C33 C34 N8 -3.4(7) .
C75 C33 C34 N8 178.5(4) .
C32 C33 C34 C35 171.9(5) .
C75 C33 C34 C35 -6.3(8) .
C37 N8 C34 C33 174.9(4) .
B3 N8 C34 C33 -8.6(7) .
C37 N8 C34 C35 -1.4(5) .
B3 N8 C34 C35 175.1(4) .
C33 C34 C35 C36 -173.8(5) .
N8 C34 C35 C36 1.8(6) .
C33 C34 C35 C81 4.5(9) .
N8 C34 C35 C81 -179.9(5) .
C34 C35 C36 C37 -1.6(6) .
C81 C35 C36 C37 -179.9(5) .
C34 C35 C36 C83 -177.7(6) .
C81 C35 C36 C83 3.9(9) .
C34 N8 C37 C36 0.4(6) .
B3 N8 C37 C36 -175.9(5) .
C34 N8 C37 C38 -176.9(5) .
B3 N8 C37 C38 6.8(8) .
C35 C36 C37 N8 0.7(6) .
C83 C36 C37 N8 177.0(5) .
C35 C36 C37 C38 178.0(5) .
C83 C36 C37 C38 -5.7(9) .
C42 N9 C38 C39 0.7(8) .
C42 N9 C38 C37 -179.3(5) .
N8 C37 C38 N9 126.4(5) .
C36 C37 C38 N9 -50.5(8) .
N8 C37 C38 C39 -53.6(8) .
C36 C37 C38 C39 129.5(6) .
N9 C38 C39 C40 0.5(8) .
C37 C38 C39 C40 -179.6(5) .
C38 C39 C40 C41 -2.2(9) .
C39 C40 C41 C42 2.7(9) .
C38 N9 C42 C41 -0.1(8) .
C38 N9 C42 C1 -178.9(5) .
C40 C41 C42 N9 -1.6(9) .
C40 C41 C42 C1 177.1(6) .
N1 C1 C42 N9 -122.8(6) .
C2 C1 C42 N9 54.0(9) .
N1 C1 C42 C41 58.4(9) .
C2 C1 C42 C41 -124.8(7) .
C3 C2 C43 C44 -105.5(14) .
C1 C2 C43 C44 71.1(16) .
C3 C2 C43A C44A 71(3) .
C1 C2 C43A C44A -133(2) .
C2 C3 C45 C46 -77.9(10) .
C4 C3 C45 C46 98.7(9) .
C6 C5 C47 C52 88.9(8) .
C4 C5 C47 C52 -87.0(9) .
C6 C5 C47 C48 -90.3(9) .
C4 C5 C47 C48 93.7(9) .
C52 C47 C48 C49 -1.2(11) .
C5 C47 C48 C49 178.0(7) .
C47 C48 C49 C50 0.1(13) .
C48 C49 C50 C51 -0.9(15) .
C49 C50 C51 C52 2.8(14) .
C48 C47 C52 C51 3.1(12) .
C5 C47 C52 C51 -176.1(7) .
C50 C51 C52 C47 -4.0(13) .
C8 C7 C53 C54 -76.6(17) .
C6 C7 C53 C54 92.3(16) .
C7 C53 C54 C54 113(3) 2_656
C8 C7 C53A C54A 77.8(14) .
C6 C7 C53A C54A -83.0(14) .
C7 C8 C55 C56 112.0(9) .
C9 C8 C55 C56 -64.8(9) .
C17 C16 C57 C58 75.9(6) .
C15 C16 C57 C58 -103.9(6) .
C16 C17 C59 C60 92.7(6) .
C18 C17 C59 C60 -81.8(6) .
C18 C19 C61 C62 -80.1(6) .
C20 C19 C61 C62 95.0(6) .
C18 C19 C61 C66 98.6(5) .
C20 C19 C61 C66 -86.2(6) .
C66 C61 C62 C63 1.1(7) .
C19 C61 C62 C63 179.9(5) .
C61 C62 C63 C64 -1.4(8) .
C62 C63 C64 C65 1.9(8) .
C63 C64 C65 C66 -2.2(9) .
C64 C65 C66 C61 1.9(8) .
C62 C61 C66 C65 -1.3(7) .
C19 C61 C66 C65 179.9(5) .
C22 C21 C67 C68 -86.5(6) .
C20 C21 C67 C68 93.4(6) .
C21 C22 C69 C70 -85.9(6) .
C23 C22 C69 C70 96.2(6) .
C31 C30 C71 C72 -88.2(7) .
C29 C30 C71 C72 86.2(6) .
C30 C31 C73 C74 -77.9(6) .
C32 C31 C73 C74 93.7(7) .
C34 C33 C75 C76 91.4(7) .
C32 C33 C75 C76 -86.9(6) .
C34 C33 C75 C80 -90.7(6) .
C32 C33 C75 C80 91.0(6) .
C80 C75 C76 C77 -2.0(9) .
C33 C75 C76 C77 175.9(5) .
C75 C76 C77 C78 0.4(9) .
C76 C77 C78 C79 0.2(9) .
C77 C78 C79 C80 0.8(9) .
C78 C79 C80 C75 -2.3(8) .
C76 C75 C80 C79 2.9(8) .
C33 C75 C80 C79 -175.0(5) .
C36 C35 C81 C82 -84.7(7) .
C34 C35 C81 C82 97.3(7) .
C35 C36 C83 C84 110.0(8) .
C37 C36 C83 C84 -65.5(8) .
C91 C85 C86 C94 -1.6(9) .
C90 C85 C86 C94 -141.4(6) .
C91 C85 C86 C87 136.0(7) .
C90 C85 C86 C87 -3.8(9) .
C85 C86 C87 C88 2.7(11) .
C94 C86 C87 C88 144.0(8) .
C85 C86 C87 C96 -139.8(6) .
C94 C86 C87 C96 1.5(7) .
C86 C87 C88 C89 1.9(11) .
C96 C87 C88 C89 141.0(7) .
C86 C87 C88 C99 -139.7(8) .
C96 C87 C88 C99 -0.5(10) .
C87 C88 C89 C90 -5.4(11) .
C99 C88 C89 C90 137.5(7) .
C87 C88 C89 C101 -144.5(7) .
C99 C88 C89 C101 -1.5(8) .
C88 C89 C90 C104 -134.2(8) .
C101 C89 C90 C104 1.6(9) .
C88 C89 C90 C85 4.1(9) .
C101 C89 C90 C85 139.8(6) .
C86 C85 C90 C89 0.5(8) .
C91 C85 C90 C89 -142.9(6) .
C86 C85 C90 C104 144.3(6) .
C91 C85 C90 C104 0.8(7) .
C86 C85 C91 C92 1.8(10) .
C90 C85 C91 C92 142.5(7) .
C86 C85 C91 C105 -142.3(6) .
C90 C85 C91 C105 -1.6(7) .
C85 C91 C92 C93 -1.1(11) .
C105 C91 C92 C93 135.6(8) .
C85 C91 C92 C108 -137.5(7) .
C105 C91 C92 C108 -0.8(11) .
C91 C92 C93 C94 0.4(10) .
C108 C92 C93 C94 140.9(6) .
C91 C92 C93 C110 -142.7(7) .
C108 C92 C93 C110 -2.3(8) .
C85 C86 C94 C93 0.9(9) .
C87 C86 C94 C93 -142.5(6) .
C85 C86 C94 C95 142.2(6) .
C87 C86 C94 C95 -1.2(7) .
C92 C93 C94 C86 -0.3(9) .
C110 C93 C94 C86 136.2(7) .
C92 C93 C94 C95 -140.4(6) .
C110 C93 C94 C95 -3.9(9) .
C86 C94 C95 C112 -142.4(6) .
C93 C94 C95 C112 0.8(8) .
C86 C94 C95 C96 0.3(7) .
C93 C94 C95 C96 143.4(6) .
C112 C95 C96 C97 0.7(10) .
C94 C95 C96 C97 -142.4(7) .
C112 C95 C96 C87 143.7(6) .
C94 C95 C96 C87 0.6(7) .
C88 C87 C96 C97 -2.3(10) .
C86 C87 C96 C97 142.5(7) .
C88 C87 C96 C95 -146.1(7) .
C86 C87 C96 C95 -1.3(7) .
C95 C96 C97 C114 -0.8(11) .
C87 C96 C97 C114 -137.1(8) .
C95 C96 C97 C98 138.6(8) .
C87 C96 C97 C98 2.3(10) .
C96 C97 C98 C99 0.7(11) .
C114 C97 C98 C99 143.0(8) .
C96 C97 C98 C116 -143.7(7) .
C114 C97 C98 C116 -1.4(9) .
C116 C98 C99 C100 -1.5(10) .
C97 C98 C99 C100 -139.6(7) .
C116 C98 C99 C88 134.2(8) .
C97 C98 C99 C88 -3.9(12) .
C87 C88 C99 C98 3.8(12) .
C89 C88 C99 C98 -139.5(8) .
C87 C88 C99 C100 145.4(7) .
C89 C88 C99 C100 2.1(7) .
C98 C99 C100 C118 0.8(10) .
C88 C99 C100 C118 -144.6(7) .
C98 C99 C100 C101 143.5(7) .
C88 C99 C100 C101 -1.9(7) .
C118 C100 C101 C102 0.1(10) .
C99 C100 C101 C102 -142.9(7) .
C118 C100 C101 C89 144.1(6) .
C99 C100 C101 C89 1.1(7) .
C88 C89 C101 C102 142.6(7) .
C90 C89 C101 C102 -0.9(9) .
C88 C89 C101 C100 0.3(7) .
C90 C89 C101 C100 -143.2(6) .
C100 C101 C102 C103 139.3(7) .
C89 C101 C102 C103 0.4(10) .
C100 C101 C102 C120 4.1(10) .
C89 C101 C102 C120 -134.9(7) .
C101 C102 C103 C104 -0.4(10) .
C120 C102 C103 C104 142.3(7) .
C101 C102 C103 C122 -141.7(6) .
C120 C102 C103 C122 1.0(7) .
C102 C103 C104 C90 1.1(10) .
C122 C103 C104 C90 139.0(7) .
C102 C103 C104 C105 -137.6(7) .
C122 C103 C104 C105 0.3(10) .
C89 C90 C104 C103 -1.7(10) .
C85 C90 C104 C103 -142.7(7) .
C89 C90 C104 C105 141.4(7) .
C85 C90 C104 C105 0.5(7) .
C103 C104 C105 C106 0.8(12) .
C90 C104 C105 C106 -142.7(8) .
C103 C104 C105 C91 142.0(7) .
C90 C104 C105 C91 -1.5(8) .
C92 C91 C105 C106 4.1(12) .
C85 C91 C105 C106 147.2(7) .
C92 C91 C105 C104 -141.2(8) .
C85 C91 C105 C104 1.9(7) .
C104 C105 C106 C107 134.6(9) .
C91 C105 C106 C107 -4.2(12) .
C104 C105 C106 C123 -0.2(12) .
C91 C105 C106 C123 -139.1(7) .
C105 C106 C107 C108 1.3(14) .
C123 C106 C107 C108 139.6(8) .
C105 C106 C107 C125 -140.4(9) .
C123 C106 C107 C125 -2.0(9) .
C125 C107 C108 C109 1.9(11) .
C106 C107 C108 C109 -137.0(9) .
C125 C107 C108 C92 141.1(7) .
C106 C107 C108 C92 2.2(12) .
C91 C92 C108 C107 -2.3(10) .
C93 C92 C108 C107 -143.8(7) .
C91 C92 C108 C109 142.6(7) .
C93 C92 C108 C109 1.1(8) .
C107 C108 C109 C127 -0.9(10) .
C92 C108 C109 C127 -142.5(6) .
C107 C108 C109 C110 142.2(7) .
C92 C108 C109 C110 0.6(7) .
C92 C93 C110 C111 145.0(7) .
C94 C93 C110 C111 4.0(10) .
C92 C93 C110 C109 2.8(8) .
C94 C93 C110 C109 -138.3(7) .
C127 C109 C110 C111 -3.4(10) .
C108 C109 C110 C111 -145.0(7) .
C127 C109 C110 C93 139.5(7) .
C108 C109 C110 C93 -2.1(8) .
C93 C110 C111 C112 -0.9(10) .
C109 C110 C111 C112 139.2(7) .
C93 C110 C111 C129 -138.4(7) .
C109 C110 C111 C129 1.6(10) .
C96 C95 C112 C111 -137.0(7) .
C94 C95 C112 C111 2.3(9) .
C96 C95 C112 C113 0.0(8) .
C94 C95 C112 C113 139.3(6) .
C110 C111 C112 C95 -2.3(10) .
C129 C111 C112 C95 138.9(6) .
C110 C111 C112 C113 -143.0(7) .
C129 C111 C112 C113 -1.8(7) .
C95 C112 C113 C114 -0.8(9) .
C111 C112 C113 C114 142.8(6) .
C95 C112 C113 C130 -142.5(6) .
C111 C112 C113 C130 1.1(7) .
C96 C97 C114 C113 0.0(11) .
C98 C97 C114 C113 -141.5(7) .
C96 C97 C114 C115 142.8(7) .
C98 C97 C114 C115 1.4(9) .
C112 C113 C114 C97 0.8(10) .
C130 C113 C114 C97 139.6(7) .
C112 C113 C114 C115 -136.2(7) .
C130 C113 C114 C115 2.7(10) .
C97 C114 C115 C132 -145.1(8) .
C113 C114 C115 C132 -2.7(11) .
C97 C114 C115 C116 -0.9(9) .
C113 C114 C115 C116 141.5(7) .
C132 C115 C116 C117 2.8(13) .
C114 C115 C116 C117 -140.6(8) .
C132 C115 C116 C98 143.6(8) .
C114 C115 C116 C98 0.1(8) .
C99 C98 C116 C117 1.6(10) .
C97 C98 C116 C117 144.0(7) .
C99 C98 C116 C115 -141.7(7) .
C97 C98 C116 C115 0.7(8) .
C115 C116 C117 C118 135.8(8) .
C98 C116 C117 C118 -1.0(10) .
C115 C116 C117 C134 -3.0(11) .
C98 C116 C117 C134 -139.8(7) .
C101 C100 C118 C117 -139.8(7) .
C99 C100 C118 C117 -0.2(9) .
C101 C100 C118 C119 -4.3(10) .
C99 C100 C118 C119 135.3(7) .
C116 C117 C118 C100 0.4(10) .
C134 C117 C118 C100 143.7(6) .
C116 C117 C118 C119 -141.7(7) .
C134 C117 C118 C119 1.6(7) .
C100 C118 C119 C120 4.3(10) .
C117 C118 C119 C120 143.6(7) .
C100 C118 C119 C135 -139.0(7) .
C117 C118 C119 C135 0.3(8) .
C135 C119 C120 C121 0.2(10) .
C118 C119 C120 C121 -139.9(7) .
C135 C119 C120 C102 139.9(7) .
C118 C119 C120 C102 -0.2(10) .
C101 C102 C120 C119 -4.0(11) .
C103 C102 C120 C119 -144.4(7) .
C101 C102 C120 C121 138.7(7) .
C103 C102 C120 C121 -1.8(7) .
C119 C120 C121 C137 2.1(10) .
C102 C120 C121 C137 -140.0(6) .
C119 C120 C121 C122 143.8(7) .
C102 C120 C121 C122 1.7(7) .
C137 C121 C122 C123 2.0(8) .
C120 C121 C122 C123 -142.7(6) .
C137 C121 C122 C103 143.7(5) .
C120 C121 C122 C103 -1.0(6) .
C104 C103 C122 C123 -2.0(10) .
C102 C103 C122 C123 140.1(7) .
C104 C103 C122 C121 -142.2(7) .
C102 C103 C122 C121 -0.1(7) .
C121 C122 C123 C124 0.2(11) .
C103 C122 C123 C124 -136.2(8) .
C121 C122 C123 C106 139.0(7) .
C103 C122 C123 C106 2.6(11) .
C105 C106 C123 C124 143.1(8) .
C107 C106 C123 C124 2.2(9) .
C105 C106 C123 C122 -1.5(11) .
C107 C106 C123 C122 -142.4(8) .
C122 C123 C124 C138 -2.4(12) .
C106 C123 C124 C138 -145.5(7) .
C122 C123 C124 C125 141.6(7) .
C106 C123 C124 C125 -1.5(9) .
C108 C107 C125 C126 -0.6(11) .
C106 C107 C125 C126 144.8(8) .
C108 C107 C125 C124 -144.2(7) .
C106 C107 C125 C124 1.2(9) .
C138 C124 C125 C126 -0.8(11) .
C123 C124 C125 C126 -145.2(8) .
C138 C124 C125 C107 144.6(8) .
C123 C124 C125 C107 0.2(9) .
C107 C125 C126 C127 -1.5(11) .
C124 C125 C126 C127 138.4(7) .
C107 C125 C126 C140 -135.5(8) .
C124 C125 C126 C140 4.4(11) .
C108 C109 C127 C128 139.4(7) .
C110 C109 C127 C128 2.7(10) .
C108 C109 C127 C126 -1.2(9) .
C110 C109 C127 C126 -137.9(7) .
C125 C126 C127 C109 2.4(10) .
C140 C126 C127 C109 143.9(6) .
C125 C126 C127 C128 -141.4(7) .
C140 C126 C127 C128 0.1(7) .
C109 C127 C128 C129 -0.3(10) .
C126 C127 C128 C129 143.0(7) .
C109 C127 C128 C141 -143.5(7) .
C126 C127 C128 C141 -0.2(8) .
C127 C128 C129 C130 -138.2(7) .
C141 C128 C129 C130 1.0(10) .
C127 C128 C129 C111 -1.3(10) .
C141 C128 C129 C111 137.9(8) .
C110 C111 C129 C128 0.6(10) .
C112 C111 C129 C128 -140.4(7) .
C110 C111 C129 C130 142.9(7) .
C112 C111 C129 C130 1.8(7) .
C128 C129 C130 C131 -0.3(10) .
C111 C129 C130 C131 -143.1(6) .
C128 C129 C130 C113 141.7(7) .
C111 C129 C130 C113 -1.1(7) .
C114 C113 C130 C131 -1.2(10) .
C112 C113 C130 C131 141.8(7) .
C114 C113 C130 C129 -142.9(6) .
C112 C113 C130 C129 0.1(7) .
C129 C130 C131 C142 -0.3(10) .
C113 C130 C131 C142 -137.8(7) .
C129 C130 C131 C132 137.1(7) .
C113 C130 C131 C132 -0.4(10) .
C116 C115 C132 C131 -139.2(8) .
C114 C115 C132 C131 1.1(12) .
C116 C115 C132 C133 0.8(12) .
C114 C115 C132 C133 141.1(7) .
C130 C131 C132 C115 0.4(12) .
C142 C131 C132 C115 143.5(8) .
C130 C131 C132 C133 -143.1(7) .
C142 C131 C132 C133 0.1(8) .
C115 C132 C133 C134 -4.4(12) .
C131 C132 C133 C134 140.7(7) .
C115 C132 C133 C143 -145.2(8) .
C131 C132 C133 C143 -0.1(7) .
C143 C133 C134 C135 -1.1(10) .
C132 C133 C134 C135 -135.7(8) .
C143 C133 C134 C117 138.6(7) .
C132 C133 C134 C117 4.1(10) .
C116 C117 C134 C133 -0.5(10) .
C118 C117 C134 C133 -145.5(6) .
C116 C117 C134 C135 141.9(7) .
C118 C117 C134 C135 -3.1(8) .
C133 C134 C135 C136 2.0(10) .
C117 C134 C135 C136 -138.9(7) .
C133 C134 C135 C119 144.1(7) .
C117 C134 C135 C119 3.2(8) .
C120 C119 C135 C136 -2.7(10) .
C118 C119 C135 C136 140.4(6) .
C120 C119 C135 C134 -145.2(7) .
C118 C119 C135 C134 -2.1(7) .
C134 C135 C136 C144 -1.4(9) .
C119 C135 C136 C144 -137.1(6) .
C134 C135 C136 C137 138.7(7) .
C119 C135 C136 C137 3.0(9) .
C120 C121 C137 C138 136.0(7) .
C122 C121 C137 C138 -2.2(8) .
C120 C121 C137 C136 -1.7(9) .
C122 C121 C137 C136 -140.0(6) .
C135 C136 C137 C121 -0.8(8) .
C144 C136 C137 C121 141.6(6) .
C135 C136 C137 C138 -142.2(6) .
C144 C136 C137 C138 0.2(7) .
C123 C124 C138 C137 2.2(12) .
C125 C124 C138 C137 -138.6(8) .
C123 C124 C138 C139 138.6(8) .
C125 C124 C138 C139 -2.2(11) .
C121 C137 C138 C124 0.1(10) .
C136 C137 C138 C124 140.9(7) .
C121 C137 C138 C139 -143.3(6) .
C136 C137 C138 C139 -2.4(6) .
C124 C138 C139 C140 1.6(10) .
C137 C138 C139 C140 145.3(7) .
C124 C138 C139 C144 -139.7(7) .
C137 C138 C139 C144 3.9(7) .
C144 C139 C140 C141 -2.8(12) .
C138 C139 C140 C141 -138.9(7) .
C144 C139 C140 C126 137.9(8) .
C138 C139 C140 C126 1.8(10) .
C125 C126 C140 C139 -5.0(11) .
C127 C126 C140 C139 -144.9(7) .
C125 C126 C140 C141 140.0(8) .
C127 C126 C140 C141 0.0(7) .
C139 C140 C141 C142 4.3(11) .
C126 C140 C141 C142 -140.2(6) .
C139 C140 C141 C128 144.3(8) .
C126 C140 C141 C128 -0.1(8) .
C129 C128 C141 C142 -1.1(10) .
C127 C128 C141 C142 141.8(7) .
C129 C128 C141 C140 -142.8(7) .
C127 C128 C141 C140 0.2(8) .
C130 C131 C142 C141 0.2(10) .
C132 C131 C142 C141 -142.0(7) .
C130 C131 C142 C143 142.2(7) .
C132 C131 C142 C143 0.0(8) .
C140 C141 C142 C131 136.6(8) .
C128 C141 C142 C131 0.5(10) .
C140 C141 C142 C143 -2.6(9) .
C128 C141 C142 C143 -138.7(6) .
C134 C133 C143 C144 -0.3(10) .
C132 C133 C143 C144 141.4(6) .
C134 C133 C143 C142 -141.7(7) .
C132 C133 C143 C142 0.1(7) .
C131 C142 C143 C144 -143.6(6) .
C141 C142 C143 C144 -0.3(8) .
C131 C142 C143 C133 -0.1(8) .
C141 C142 C143 C133 143.2(6) .
C140 C139 C144 C136 -143.3(8) .
C138 C139 C144 C136 -3.8(7) .
C140 C139 C144 C143 -0.3(11) .
C138 C139 C144 C143 139.2(6) .
C135 C136 C144 C139 144.8(6) .
C137 C136 C144 C139 2.4(7) .
C135 C136 C144 C143 -0.1(8) .
C137 C136 C144 C143 -142.5(6) .
C133 C143 C144 C139 -138.0(7) .
C142 C143 C144 C139 1.8(9) .
C133 C143 C144 C136 0.9(9) .
C142 C143 C144 C136 140.8(6) .

loop_
_platon_squeeze_void_nr
_platon_squeeze_void_average_x
_platon_squeeze_void_average_y
_platon_squeeze_void_average_z
_platon_squeeze_void_volume
_platon_squeeze_void_count_electrons
_platon_squeeze_void_content
1 0.000 0.000 0.500 446 93 ' '
2 0.132 0.757 0.941 9 0 ' '
3 0.466 0.512 0.227 24 -1 ' '
4 0.534 0.488 0.773 25 -1 ' '
5 0.868 0.243 0.059 9 0 ' '
